data_2104240
loop_
_publ_author_name
'Siegler, Maxime A.'
'Parkin, Sean'
'Selegue, John P.'
'Brock, Carolyn Pratt'

_publ_section_title
;
 The elusive [Ni(H~2~O)~2~(15-crown-5)]^2+^ cation and related
 co-crystals of nickel(II) hydrates and 15-crown-5
;
_journal_issue 6
_journal_name_full 'Acta Crystallographica Section B'
_journal_page_first 725
_journal_page_last 737
_journal_paper_doi 10.1107/S0108768108034058
_journal_volume 64
_journal_year 2008
_chemical_formula_moiety 'C10 H24 O7 Ni 2+, 2(N O3 1-)'
_chemical_formula_sum 'C10 H24 N2 Ni O13'
_chemical_formula_weight 439.02
_chemical_name_common 'diaqua(15-crown-5)nickel(II) nitrate'
_chemical_name_systematic
;
 ?
;
_space_group_IT_number 14
_symmetry_cell_setting monoclinic
_symmetry_space_group_name_Hall '-P 2ybc'
_symmetry_space_group_name_H-M 'P 1 21/c 1'
_atom_sites_solution_hydrogens geom
_atom_sites_solution_primary direct
_atom_sites_solution_secondary difmap
_audit_creation_method SHELXL-97
_cell_angle_alpha 90.00
_cell_angle_beta 96.560(10)
_cell_angle_gamma 90.00
_cell_formula_units_Z 12
_cell_length_a 14.6760(10)
_cell_length_b 13.9610(10)
_cell_length_c 25.552(2)
_cell_measurement_reflns_used 12375
_cell_measurement_temperature 90.0(2)
_cell_measurement_theta_max 27.48
_cell_measurement_theta_min 1.00
_cell_volume 5201.1(7)
_computing_cell_refinement 'DENZO-SMN (Otwinowski & Minor, 2006)'
_computing_data_collection 'COLLECT (Nonius, 1999)'
_computing_data_reduction 'DENZO-SMN (Otwinowski & Minor, 2006)'
_computing_molecular_graphics
;
XP in Siemens SHELXTL (Sheldrick, 2008), Mercury (Macrae et al., 2006)
;
_computing_publication_material 'SHELX-97 and local procedures'
_computing_structure_refinement 'SHELXL-97 (Sheldrick, 2008)'
_computing_structure_solution 'SHELXS-97 (Sheldrick, 2008)'
_diffrn_ambient_temperature 90.0(2)
_diffrn_detector_area_resol_mean 18
_diffrn_measured_fraction_theta_full 1.000
_diffrn_measured_fraction_theta_max 1.000
_diffrn_measurement_device_type 'Nonius KappaCCD diffractometer'
_diffrn_measurement_method '\w scans at fixed \c = 55\%'
_diffrn_radiation_monochromator graphite
_diffrn_radiation_source 'fine-focus sealed tube'
_diffrn_radiation_type MoK\a
_diffrn_radiation_wavelength 0.71073
_diffrn_reflns_av_R_equivalents 0.0380
_diffrn_reflns_av_sigmaI/netI 0.0592
_diffrn_reflns_limit_h_max 19
_diffrn_reflns_limit_h_min -19
_diffrn_reflns_limit_k_max 18
_diffrn_reflns_limit_k_min -18
_diffrn_reflns_limit_l_max 33
_diffrn_reflns_limit_l_min -33
_diffrn_reflns_number 23212
_diffrn_reflns_theta_full 27.48
_diffrn_reflns_theta_max 27.48
_diffrn_reflns_theta_min 1.40
_diffrn_standards_decay_% <2
_diffrn_standards_number 0
_exptl_absorpt_coefficient_mu 1.191
_exptl_absorpt_correction_T_max 0.8902
_exptl_absorpt_correction_T_min 0.6473
_exptl_absorpt_correction_type multi-scan
_exptl_absorpt_process_details 'Scalepack (Otwinowski & Minor, 2006)'
_exptl_crystal_colour 'pale yellow'
_exptl_crystal_density_diffrn 1.682
_exptl_crystal_density_method 'not measured'
_exptl_crystal_description block
_exptl_crystal_F_000 2760
_exptl_crystal_size_max 0.40
_exptl_crystal_size_mid 0.15
_exptl_crystal_size_min 0.10
_refine_diff_density_max 0.420
_refine_diff_density_min -0.564
_refine_ls_extinction_method none
_refine_ls_goodness_of_fit_ref 0.961
_refine_ls_hydrogen_treatment mixed
_refine_ls_matrix_type full
_refine_ls_number_parameters 751
_refine_ls_number_reflns 11918
_refine_ls_number_restraints 18
_refine_ls_restrained_S_all 0.961
_refine_ls_R_factor_all 0.0934
_refine_ls_R_factor_gt 0.0391
_refine_ls_shift/su_max 0.002
_refine_ls_shift/su_mean 0.000
_refine_ls_structure_factor_coef Fsqd
_refine_ls_weighting_details 'calc w=1/[\s^2^(Fo^2^)+(0.0457P)^2^+0.0000P] where P=(Fo^2^+2Fc^2^)/3'
_refine_ls_weighting_scheme calc
_refine_ls_wR_factor_gt 0.0852
_refine_ls_wR_factor_ref 0.1022
_reflns_number_gt 6757
_reflns_number_total 11918
_reflns_threshold_expression >2\s(I)
_cod_data_source_file bs5068.cif
_cod_data_source_block 6
_cod_original_sg_symbol_H-M 'P 21/c'
_cod_database_code 2104240
_cod_database_fobs_code 2104240

loop_
_symmetry_equiv_pos_as_xyz
'x, y, z'
'-x, y+1/2, -z+1/2'
'-x, -y, -z'
'x, -y-1/2, z-1/2'

loop_
_atom_site_type_symbol
_atom_site_label
_atom_site_fract_x
_atom_site_fract_y
_atom_site_fract_z
_atom_site_U_iso_or_equiv
_atom_site_adp_type
_atom_site_calc_flag
_atom_site_refinement_flags
_atom_site_occupancy
_atom_site_disorder_assembly
_atom_site_disorder_group
Ni Ni1_1 0.2459(2) 0.4976(2) 0.01306(13) 0.0149(3) Uani d P 0.333(6) A 1
Ni Ni1'_1 0.27083(19) 0.50958(13) 0.00981(6) 0.0149(3) Uani d P 0.667(6) A 2
O O1_1 0.38339(9) 0.53232(10) -0.03377(5) 0.0157(3) Uani d . 1 . .
O O2_1 0.34722(9) 0.60436(10) 0.05823(5) 0.0174(4) Uani d . 1 . .
O O3_1 0.20278(9) 0.51376(10) 0.08610(5) 0.0188(4) Uani d . 1 . .
O O4_1 0.11275(10) 0.43362(10) -0.00102(5) 0.0208(4) Uani d . 1 . .
O O5_1 0.23707(9) 0.43487(10) -0.06388(5) 0.0170(3) Uani d . 1 . .
O O6_1 0.32115(12) 0.38483(11) 0.03858(6) 0.0270(4) Uani d D 1 . .
H H6W1_1 0.3383(16) 0.3446(13) 0.0178(6) 0.040 Uiso d D 1 . .
H H6W2_1 0.3421(15) 0.3701(16) 0.0682(4) 0.040 Uiso d D 1 . .
O O7_1 0.20386(11) 0.62269(11) -0.02049(6) 0.0245(4) Uani d D 1 . .
H H7W1_1 0.1841(15) 0.6703(12) -0.0060(7) 0.037 Uiso d D 1 . .
H H7W2_1 0.1697(13) 0.6159(15) -0.0491(5) 0.037 Uiso d D 1 . .
C C1_1 0.43095(14) 0.61736(15) -0.01440(8) 0.0199(5) Uani d . 1 A .
H H1A_1 0.3960 0.6752 -0.0269 0.024 Uiso calc R 1 . .
H H1B_1 0.4924 0.6204 -0.0268 0.024 Uiso calc R 1 . .
C C2_1 0.43941(14) 0.61124(16) 0.04465(8) 0.0208(5) Uani d . 1 A .
H H2A_1 0.4755 0.5541 0.0572 0.025 Uiso calc R 1 . .
H H2B_1 0.4701 0.6690 0.0607 0.025 Uiso calc R 1 . .
C C3_1 0.34042(14) 0.59448(16) 0.11375(8) 0.0191(5) Uani d . 1 A .
H H3A_1 0.3701 0.6492 0.1336 0.023 Uiso calc R 1 . .
H H3B_1 0.3700 0.5344 0.1275 0.023 Uiso calc R 1 . .
C C4_1 0.23920(14) 0.59258(15) 0.11840(8) 0.0190(5) Uani d . 1 A .
H H4A_1 0.2280 0.5827 0.1555 0.023 Uiso calc R 1 . .
H H4B_1 0.2101 0.6536 0.1057 0.023 Uiso calc R 1 . .
C C5_1 0.10368(14) 0.50691(16) 0.08103(8) 0.0226(6) Uani d . 1 A .
H H5A_1 0.0755 0.5641 0.0629 0.027 Uiso calc R 1 . .
H H5B_1 0.0818 0.5018 0.1162 0.027 Uiso calc R 1 . .
C C6_1 0.07930(15) 0.41826(17) 0.04911(8) 0.0245(6) Uani d . 1 A .
H H6A_1 0.1087 0.3612 0.0668 0.029 Uiso calc R 1 . .
H H6B_1 0.0120 0.4085 0.0445 0.029 Uiso calc R 1 . .
C C7_1 0.11802(15) 0.34817(15) -0.03170(8) 0.0208(5) Uani d . 1 A .
H H7A_1 0.0562 0.3203 -0.0408 0.025 Uiso calc R 1 . .
H H7B_1 0.1575 0.3000 -0.0118 0.025 Uiso calc R 1 . .
C C8_1 0.15841(14) 0.37754(16) -0.08085(8) 0.0205(5) Uani d . 1 A .
H H8A_1 0.1764 0.3204 -0.1002 0.025 Uiso calc R 1 . .
H H8B_1 0.1133 0.4149 -0.1044 0.025 Uiso calc R 1 . .
C C9_1 0.30343(14) 0.44133(15) -0.10078(8) 0.0174(5) Uani d . 1 A .
H H9A_1 0.2726 0.4406 -0.1373 0.021 Uiso calc R 1 . .
H H9B_1 0.3466 0.3867 -0.0963 0.021 Uiso calc R 1 . .
C C10_1 0.35397(14) 0.53437(15) -0.08964(8) 0.0173(5) Uani d . 1 A .
H H10A_1 0.4073 0.5387 -0.1100 0.021 Uiso calc R 1 . .
H H10B_1 0.3130 0.5897 -0.0988 0.021 Uiso calc R 1 . .
Ni Ni2_2 0.26091(16) 0.5013(2) 0.32716(13) 0.0148(3) Uani d P 0.435(4) B 1
Ni Ni2'_2 0.23445(17) 0.49127(17) 0.32948(9) 0.0148(3) Uani d P 0.565(4) B 2
O O1_2 0.11725(9) 0.47590(10) 0.36888(5) 0.0177(4) Uani d . 1 . .
O O2_2 0.15809(9) 0.39734(10) 0.27946(5) 0.0185(4) Uani d . 1 . .
O O3_2 0.30631(10) 0.48202(10) 0.25346(5) 0.0190(4) Uani d . 1 . .
O O4_2 0.39393(10) 0.56151(10) 0.34150(5) 0.0187(4) Uani d . 1 . .
O O5_2 0.26889(10) 0.56265(10) 0.40375(5) 0.0186(4) Uani d . 1 . .
O O6_2 0.19608(11) 0.61931(11) 0.29929(6) 0.0253(4) Uani d D 1 . .
H H6W1_2 0.1779(14) 0.6592(14) 0.3198(6) 0.038 Uiso d D 1 . .
H H6W2_2 0.1597(13) 0.6207(16) 0.2720(5) 0.038 Uiso d D 1 . .
O O7_2 0.29764(11) 0.37620(11) 0.36100(6) 0.0241(4) Uani d D 1 . .
H H7W1_2 0.3375(12) 0.3800(15) 0.3870(6) 0.036 Uiso d D 1 . .
H H7W2_2 0.3096(14) 0.3265(11) 0.3453(7) 0.036 Uiso d D 1 . .
C C1_2 0.06853(15) 0.39101(16) 0.34966(8) 0.0217(5) Uani d . 1 B .
H H1A_2 0.0058 0.3907 0.3604 0.026 Uiso calc R 1 . .
H H1B_2 0.1011 0.3328 0.3639 0.026 Uiso calc R 1 . .
C C2_2 0.06484(14) 0.39381(16) 0.29070(8) 0.0221(6) Uani d . 1 B .
H H2A_2 0.0339 0.3359 0.2749 0.026 Uiso calc R 1 . .
H H2B_2 0.0309 0.4511 0.2764 0.026 Uiso calc R 1 . .
C C3_2 0.16862(14) 0.40189(16) 0.22431(8) 0.0195(5) Uani d . 1 B .
H H3A_2 0.1397 0.4606 0.2083 0.023 Uiso calc R 1 . .
H H3B_2 0.1400 0.3455 0.2056 0.023 Uiso calc R 1 . .
C C4_2 0.27017(14) 0.40298(15) 0.22141(8) 0.0200(5) Uani d . 1 B .
H H4A_2 0.2982 0.3420 0.2349 0.024 Uiso calc R 1 . .
H H4B_2 0.2832 0.4116 0.1845 0.024 Uiso calc R 1 . .
C C5_2 0.40499(14) 0.48708(16) 0.25993(8) 0.0213(5) Uani d . 1 B .
H H5A_2 0.4286 0.4915 0.2252 0.026 Uiso calc R 1 . .
H H5B_2 0.4315 0.4294 0.2784 0.026 Uiso calc R 1 . .
C C6_2 0.42962(15) 0.57516(16) 0.29189(8) 0.0222(6) Uani d . 1 B .
H H6A_2 0.4970 0.5835 0.2974 0.027 Uiso calc R 1 . .
H H6B_2 0.4020 0.6326 0.2737 0.027 Uiso calc R 1 . .
C C7_2 0.39129(15) 0.64686(15) 0.37208(8) 0.0208(5) Uani d . 1 B .
H H7A_2 0.3542 0.6967 0.3520 0.025 Uiso calc R 1 . .
H H7B_2 0.4540 0.6720 0.3817 0.025 Uiso calc R 1 . .
C C8_2 0.34821(14) 0.61927(15) 0.42084(8) 0.0211(5) Uani d . 1 B .
H H8A_2 0.3921 0.5819 0.4451 0.025 Uiso calc R 1 . .
H H8B_2 0.3304 0.6773 0.4395 0.025 Uiso calc R 1 . .
C C9_2 0.19747(14) 0.56401(15) 0.43745(8) 0.0187(5) Uani d . 1 B .
H H9A_2 0.1590 0.6220 0.4307 0.022 Uiso calc R 1 . .
H H9B_2 0.2238 0.5640 0.4749 0.022 Uiso calc R 1 . .
C C10_2 0.14127(15) 0.47525(16) 0.42501(8) 0.0208(5) Uani d . 1 B .
H H10A_2 0.1773 0.4173 0.4360 0.025 Uiso calc R 1 . .
H H10B_2 0.0854 0.4763 0.4434 0.025 Uiso calc R 1 . .
Ni Ni3_3 0.25743(18) 0.5070(2) 0.65864(14) 0.0141(3) Uani d P 0.402(5) C 1
Ni Ni3'_3 0.23321(17) 0.49364(16) 0.66117(8) 0.0141(3) Uani d P 0.598(5) C 2
O O1_3 0.12139(9) 0.46825(10) 0.70640(5) 0.0179(4) Uani d . 1 . .
O O2_3 0.16238(9) 0.39354(10) 0.61585(5) 0.0185(4) Uani d . 1 . .
O O3_3 0.29852(9) 0.49368(10) 0.58486(5) 0.0186(4) Uani d . 1 . .
O O4_3 0.38489(10) 0.58417(11) 0.66884(6) 0.0226(4) Uani d . 1 . .
O O5_3 0.26557(10) 0.56999(10) 0.73541(5) 0.0188(4) Uani d . 1 . .
O O6_3 0.17382(12) 0.61187(11) 0.63074(6) 0.0238(4) Uani d D 1 . .
H H6W1_3 0.1580(16) 0.6555(12) 0.6499(6) 0.036 Uiso d D 1 . .
H H6W2_3 0.1673(16) 0.6326(14) 0.6002(4) 0.036 Uiso d D 1 . .
O O7_3 0.31191(12) 0.38859(12) 0.69242(6) 0.0291(4) Uani d D 1 . .
H H7W1_3 0.3292(15) 0.3398(12) 0.6780(8) 0.044 Uiso d D 1 . .
H H7W2_3 0.3450(14) 0.3963(16) 0.7205(6) 0.044 Uiso d D 1 . .
C C1_3 0.07827(16) 0.37967(16) 0.68855(8) 0.0247(6) Uani d . 1 C .
H H1A_3 0.0170 0.3741 0.7009 0.030 Uiso calc R 1 . .
H H1B_3 0.1161 0.3244 0.7022 0.030 Uiso calc R 1 . .
C C2_3 0.06993(15) 0.38216(17) 0.62929(8) 0.0250(6) Uani d . 1 C .
H H2A_3 0.0426 0.3219 0.6143 0.030 Uiso calc R 1 . .
H H2B_3 0.0309 0.4365 0.6155 0.030 Uiso calc R 1 . .
C C3_3 0.16820(14) 0.39961(16) 0.56014(8) 0.0211(5) Uani d . 1 C .
H H3A_3 0.1335 0.4556 0.5447 0.025 Uiso calc R 1 . .
H H3B_3 0.1434 0.3409 0.5420 0.025 Uiso calc R 1 . .
C C4_3 0.26893(14) 0.41025(15) 0.55509(8) 0.0194(5) Uani d . 1 C .
H H4A_3 0.3031 0.3531 0.5693 0.023 Uiso calc R 1 . .
H H4B_3 0.2790 0.4183 0.5177 0.023 Uiso calc R 1 . .
C C5_3 0.39475(14) 0.51429(17) 0.58600(9) 0.0246(6) Uani d . 1 C .
H H5A_3 0.4112 0.5234 0.5498 0.030 Uiso calc R 1 . .
H H5B_3 0.4319 0.4610 0.6028 0.030 Uiso calc R 1 . .
C C6_3 0.41152(16) 0.60431(17) 0.61742(8) 0.0275(6) Uani d . 1 C .
H H6A_3 0.4771 0.6224 0.6201 0.033 Uiso calc R 1 . .
H H6B_3 0.3745 0.6576 0.6006 0.033 Uiso calc R 1 . .
C C7_3 0.37453(15) 0.66782(15) 0.70005(8) 0.0215(5) Uani d . 1 C .
H H7A_3 0.3298 0.7125 0.6812 0.026 Uiso calc R 1 . .
H H7B_3 0.4340 0.7013 0.7078 0.026 Uiso calc R 1 . .
C C8_3 0.34055(15) 0.63363(16) 0.75018(8) 0.0226(6) Uani d . 1 C .
H H8A_3 0.3901 0.5998 0.7724 0.027 Uiso calc R 1 . .
H H8B_3 0.3200 0.6886 0.7703 0.027 Uiso calc R 1 . .
C C9_3 0.19840(14) 0.56443(15) 0.77174(8) 0.0170(5) Uani d . 1 C .
H H9A_3 0.1543 0.6181 0.7659 0.020 Uiso calc R 1 . .
H H9B_3 0.2283 0.5678 0.8084 0.020 Uiso calc R 1 . .
C C10_3 0.14982(15) 0.47033(16) 0.76211(8) 0.0193(5) Uani d . 1 C .
H H10A_3 0.1916 0.4163 0.7726 0.023 Uiso calc R 1 . .
H H10B_3 0.0961 0.4664 0.7822 0.023 Uiso calc R 1 . .
N N1_4 0.10425(12) 0.68157(13) -0.14161(7) 0.0174(4) Uani d . 1 . .
O O8_4 0.10097(10) 0.60490(10) -0.11575(6) 0.0216(4) Uani d . 1 . .
O O9_4 0.17420(11) 0.73466(11) -0.13243(6) 0.0260(4) Uani d . 1 . .
O O10_4 0.04194(10) 0.70379(11) -0.17607(6) 0.0289(4) Uani d . 1 . .
N N2_5 0.07968(12) 0.68843(13) 0.18278(7) 0.0180(4) Uani d . 1 . .
O O8_5 0.06941(10) 0.61548(11) 0.21104(6) 0.0246(4) Uani d . 1 . .
O O9_5 0.14205(10) 0.74729(10) 0.19845(5) 0.0231(4) Uani d . 1 . .
O O10_5 0.03073(10) 0.70053(11) 0.14086(6) 0.0276(4) Uani d . 1 . .
N N3_6 0.08160(13) 0.68713(13) 0.51131(7) 0.0186(4) Uani d . 1 . .
O O8_6 0.04813(11) 0.61068(11) 0.52497(7) 0.0364(5) Uani d . 1 . .
O O9_6 0.15743(10) 0.71575(11) 0.53537(6) 0.0249(4) Uani d . 1 . .
O O10_6 0.04359(10) 0.73542(11) 0.47444(6) 0.0263(4) Uani d . 1 . .
N N4_7 0.42588(12) 0.30854(13) 0.15752(7) 0.0177(4) Uani d . 1 . .
O O8_7 0.45472(12) 0.38145(11) 0.13683(7) 0.0378(5) Uani d . 1 . .
O O9_7 0.35490(10) 0.26772(12) 0.13532(6) 0.0291(4) Uani d . 1 . .
O O10_7 0.46409(10) 0.27645(11) 0.19949(6) 0.0271(4) Uani d . 1 . .
N N5_8 0.40805(12) 0.31679(13) 0.48085(7) 0.0164(4) Uani d . 1 . .
O O8_8 0.41209(10) 0.39040(10) 0.45265(6) 0.0221(4) Uani d . 1 . .
O O9_8 0.34480(10) 0.25679(11) 0.46855(6) 0.0240(4) Uani d . 1 . .
O O10_8 0.46365(10) 0.30401(11) 0.52035(6) 0.0280(4) Uani d . 1 . .
N N6_9 0.39680(12) 0.32119(13) 0.81302(7) 0.0178(4) Uani d . 1 . .
O O8_9 0.41368(10) 0.39747(11) 0.78925(6) 0.0251(4) Uani d . 1 . .
O O9_9 0.31868(10) 0.28326(10) 0.80277(5) 0.0215(4) Uani d . 1 . .
O O10_9 0.45461(10) 0.28541(11) 0.84637(6) 0.0253(4) Uani d . 1 . .

loop_
_atom_site_aniso_label
_atom_site_aniso_U_11
_atom_site_aniso_U_22
_atom_site_aniso_U_33
_atom_site_aniso_U_12
_atom_site_aniso_U_13
_atom_site_aniso_U_23
Ni1_1 0.0160(8) 0.0142(4) 0.0144(2) 0.0024(5) 0.0013(4) 0.0001(2)
Ni1'_1 0.0160(8) 0.0142(4) 0.0144(2) 0.0024(5) 0.0013(4) 0.0001(2)
O1_1 0.0170(8) 0.0166(9) 0.0135(7) -0.0025(7) 0.0011(6) 0.0002(7)
O2_1 0.0171(8) 0.0199(9) 0.0152(8) 0.0024(7) 0.0025(7) -0.0007(7)
O3_1 0.0170(8) 0.0198(9) 0.0195(8) -0.0010(7) 0.0014(7) -0.0046(7)
O4_1 0.0243(9) 0.0214(9) 0.0176(8) -0.0044(7) 0.0059(7) -0.0025(7)
O5_1 0.0158(8) 0.0205(9) 0.0149(8) -0.0034(7) 0.0030(7) -0.0029(7)
O6_1 0.0460(11) 0.0199(10) 0.0140(8) 0.0159(8) -0.0015(8) -0.0013(7)
O7_1 0.0308(10) 0.0216(10) 0.0189(9) 0.0127(8) -0.0063(7) -0.0038(7)
C1_1 0.0187(13) 0.0172(13) 0.0245(13) -0.0038(11) 0.0051(10) -0.0011(10)
C2_1 0.0162(13) 0.0218(14) 0.0249(13) -0.0019(11) 0.0044(10) -0.0055(11)
C3_1 0.0244(13) 0.0186(13) 0.0141(11) -0.0017(11) 0.0012(10) -0.0047(10)
C4_1 0.0245(13) 0.0167(13) 0.0162(11) 0.0027(10) 0.0039(10) -0.0037(10)
C5_1 0.0179(13) 0.0308(15) 0.0201(12) 0.0004(11) 0.0058(10) -0.0022(11)
C6_1 0.0230(13) 0.0320(15) 0.0199(12) -0.0077(11) 0.0086(11) -0.0011(11)
C7_1 0.0214(13) 0.0153(13) 0.0254(13) -0.0058(10) 0.0010(11) -0.0038(11)
C8_1 0.0223(13) 0.0191(13) 0.0193(12) -0.0043(11) -0.0013(10) -0.0050(10)
C9_1 0.0203(13) 0.0185(13) 0.0135(11) 0.0009(10) 0.0030(10) -0.0020(10)
C10_1 0.0186(13) 0.0200(13) 0.0138(11) 0.0009(11) 0.0038(10) 0.0028(10)
Ni2_2 0.0152(9) 0.0129(5) 0.0163(3) 0.0009(6) 0.0015(6) 0.0010(3)
Ni2'_2 0.0152(9) 0.0129(5) 0.0163(3) 0.0009(6) 0.0015(6) 0.0010(3)
O1_2 0.0194(9) 0.0190(9) 0.0146(8) -0.0026(7) 0.0006(7) -0.0008(7)
O2_2 0.0182(9) 0.0214(9) 0.0163(8) -0.0005(7) 0.0031(7) -0.0011(7)
O3_2 0.0172(9) 0.0186(9) 0.0209(8) -0.0006(7) 0.0007(7) -0.0052(7)
O4_2 0.0219(9) 0.0181(9) 0.0166(8) -0.0027(7) 0.0038(7) -0.0013(7)
O5_2 0.0175(8) 0.0203(9) 0.0185(8) -0.0044(7) 0.0045(7) -0.0052(7)
O6_2 0.0395(11) 0.0194(10) 0.0160(9) 0.0116(8) -0.0011(8) -0.0016(7)
O7_2 0.0359(11) 0.0150(9) 0.0189(9) 0.0111(8) -0.0074(8) -0.0037(7)
C1_2 0.0202(13) 0.0202(14) 0.0247(13) -0.0040(11) 0.0024(10) 0.0000(11)
C2_2 0.0193(13) 0.0262(14) 0.0208(12) -0.0042(11) 0.0029(10) -0.0009(11)
C3_2 0.0265(13) 0.0181(13) 0.0135(11) -0.0030(11) -0.0001(10) -0.0045(10)
C4_2 0.0259(14) 0.0180(13) 0.0158(11) 0.0034(11) 0.0013(10) -0.0019(10)
C5_2 0.0177(13) 0.0261(14) 0.0205(12) -0.0013(11) 0.0038(10) -0.0022(11)
C6_2 0.0214(13) 0.0266(15) 0.0198(12) -0.0026(11) 0.0069(10) 0.0014(11)
C7_2 0.0227(13) 0.0184(13) 0.0213(12) -0.0047(11) 0.0022(10) -0.0035(10)
C8_2 0.0203(13) 0.0191(13) 0.0232(13) -0.0059(11) 0.0001(10) -0.0032(11)
C9_2 0.0206(13) 0.0222(14) 0.0143(11) 0.0025(11) 0.0065(10) 0.0005(10)
C10_2 0.0234(13) 0.0261(14) 0.0127(11) -0.0030(11) 0.0017(10) 0.0021(10)
Ni3_3 0.0146(8) 0.0126(6) 0.0152(3) 0.0000(5) 0.0018(6) 0.0006(3)
Ni3'_3 0.0146(8) 0.0126(6) 0.0152(3) 0.0000(5) 0.0018(6) 0.0006(3)
O1_3 0.0198(9) 0.0168(9) 0.0164(8) -0.0037(7) -0.0008(7) -0.0017(7)
O2_3 0.0175(8) 0.0198(9) 0.0189(8) -0.0009(7) 0.0047(7) -0.0002(7)
O3_3 0.0161(8) 0.0223(9) 0.0172(8) -0.0014(7) 0.0003(7) -0.0033(7)
O4_3 0.0260(9) 0.0247(10) 0.0180(8) -0.0027(8) 0.0060(7) -0.0030(7)
O5_3 0.0182(8) 0.0224(9) 0.0160(8) -0.0050(7) 0.0029(7) -0.0041(7)
O6_3 0.0394(11) 0.0191(10) 0.0129(8) 0.0127(8) 0.0026(8) 0.0000(7)
O7_3 0.0399(11) 0.0255(11) 0.0201(9) 0.0160(9) -0.0039(8) -0.0008(8)
C1_3 0.0248(14) 0.0220(14) 0.0283(14) -0.0057(11) 0.0080(11) -0.0066(11)
C2_3 0.0227(14) 0.0263(15) 0.0269(13) -0.0073(11) 0.0061(11) -0.0093(11)
C3_3 0.0264(14) 0.0217(14) 0.0147(12) -0.0006(11) 0.0010(10) -0.0060(10)
C4_3 0.0267(14) 0.0179(13) 0.0134(11) 0.0059(11) 0.0019(10) -0.0025(10)
C5_3 0.0189(13) 0.0337(16) 0.0217(12) -0.0042(11) 0.0037(10) -0.0025(11)
C6_3 0.0245(14) 0.0381(16) 0.0212(13) -0.0104(12) 0.0087(11) -0.0016(12)
C7_3 0.0241(13) 0.0194(13) 0.0215(12) -0.0064(11) 0.0049(10) -0.0050(10)
C8_3 0.0225(13) 0.0245(14) 0.0206(12) -0.0066(11) 0.0009(10) -0.0051(11)
C9_3 0.0208(13) 0.0191(13) 0.0116(11) 0.0026(10) 0.0038(10) -0.0013(10)
C10_3 0.0237(14) 0.0204(13) 0.0137(11) 0.0018(11) 0.0024(10) 0.0037(10)
N1_4 0.0218(11) 0.0163(11) 0.0144(10) 0.0023(9) 0.0035(9) -0.0025(9)
O8_4 0.0290(9) 0.0154(9) 0.0200(8) -0.0032(7) 0.0014(7) 0.0055(7)
O9_4 0.0332(10) 0.0223(10) 0.0214(9) -0.0110(8) -0.0009(7) 0.0018(7)
O10_4 0.0274(9) 0.0328(11) 0.0242(9) 0.0117(8) -0.0065(8) 0.0030(8)
N2_5 0.0201(11) 0.0150(11) 0.0194(10) 0.0031(9) 0.0040(9) -0.0021(9)
O8_5 0.0305(10) 0.0173(9) 0.0265(9) -0.0033(8) 0.0059(8) 0.0035(7)
O9_5 0.0302(10) 0.0176(9) 0.0205(9) -0.0103(8) -0.0015(7) -0.0014(7)
O10_5 0.0292(9) 0.0253(10) 0.0246(9) 0.0042(8) -0.0129(8) -0.0023(8)
N3_6 0.0232(11) 0.0156(11) 0.0180(10) -0.0015(9) 0.0072(9) -0.0023(9)
O8_6 0.0387(11) 0.0215(10) 0.0508(12) -0.0070(9) 0.0129(9) 0.0107(9)
O9_6 0.0259(9) 0.0271(10) 0.0200(8) -0.0044(8) -0.0049(7) -0.0030(7)
O10_6 0.0264(9) 0.0283(10) 0.0230(9) 0.0057(8) -0.0030(7) 0.0049(8)
N4_7 0.0191(11) 0.0163(11) 0.0182(10) 0.0026(9) 0.0044(9) -0.0005(9)
O8_7 0.0525(12) 0.0173(10) 0.0490(12) -0.0048(9) 0.0287(10) 0.0076(9)
O9_7 0.0271(10) 0.0365(11) 0.0218(9) -0.0081(8) -0.0050(8) -0.0053(8)
O10_7 0.0275(9) 0.0307(10) 0.0208(9) 0.0072(8) -0.0073(7) 0.0009(8)
N5_8 0.0178(11) 0.0155(11) 0.0165(10) 0.0000(9) 0.0038(9) -0.0031(8)
O8_8 0.0306(10) 0.0170(9) 0.0188(8) -0.0055(7) 0.0030(7) 0.0040(7)
O9_8 0.0322(10) 0.0183(9) 0.0203(8) -0.0100(8) -0.0023(7) 0.0016(7)
O10_8 0.0275(9) 0.0260(10) 0.0271(9) 0.0038(8) -0.0117(8) 0.0029(8)
N6_9 0.0211(11) 0.0167(11) 0.0160(10) 0.0031(9) 0.0040(9) -0.0017(9)
O8_9 0.0318(10) 0.0193(9) 0.0242(9) -0.0080(8) 0.0027(8) 0.0031(7)
O9_9 0.0211(9) 0.0188(9) 0.0231(9) -0.0055(7) -0.0031(7) 0.0019(7)
O10_9 0.0218(9) 0.0300(10) 0.0223(9) 0.0058(8) -0.0054(7) 0.0011(8)

loop_
_atom_type_symbol
_atom_type_description
_atom_type_scat_dispersion_real
_atom_type_scat_dispersion_imag
_atom_type_scat_source
C C 0.0033 0.0016 'International Tables Vol C Tables 4.2.6.8 and 6.1.1.4'
H H 0.0000 0.0000 'International Tables Vol C Tables 4.2.6.8 and 6.1.1.4'
N N 0.0061 0.0033 'International Tables Vol C Tables 4.2.6.8 and 6.1.1.4'
O O 0.0106 0.0060 'International Tables Vol C Tables 4.2.6.8 and 6.1.1.4'
Ni Ni 0.3393 1.1124 'International Tables Vol C Tables 4.2.6.8 and 6.1.1.4'

loop_
_geom_angle_atom_site_label_1
_geom_angle_atom_site_label_2
_geom_angle_atom_site_label_3
_geom_angle
O6_1 Ni1_1 O7_1 163.42(18)
O6_1 Ni1_1 O3_1 90.37(14)
O7_1 Ni1_1 O3_1 100.42(16)
O6_1 Ni1_1 O4_1 100.79(16)
O7_1 Ni1_1 O4_1 93.50(14)
O3_1 Ni1_1 O4_1 80.13(12)
O6_1 Ni1_1 O5_1 87.17(14)
O7_1 Ni1_1 O5_1 88.86(14)
O3_1 Ni1_1 O5_1 152.60(17)
O4_1 Ni1_1 O5_1 73.57(12)
O6_1 Ni1_1 O2_1 92.58(14)
O7_1 Ni1_1 O2_1 78.56(13)
O3_1 Ni1_1 O2_1 73.92(12)
O4_1 Ni1_1 O2_1 150.83(17)
O5_1 Ni1_1 O2_1 133.43(15)
O6_1 Ni1_1 O1_1 82.10(12)
O7_1 Ni1_1 O1_1 81.53(12)
O3_1 Ni1_1 O1_1 139.60(16)
O4_1 Ni1_1 O1_1 140.26(16)
O5_1 Ni1_1 O1_1 66.96(10)
O2_1 Ni1_1 O1_1 66.90(9)
O7_1 Ni1'_1 O6_1 171.59(18)
O7_1 Ni1'_1 O2_1 86.21(9)
O6_1 Ni1'_1 O2_1 100.74(10)
O7_1 Ni1'_1 O1_1 93.28(11)
O6_1 Ni1'_1 O1_1 92.66(11)
O2_1 Ni1'_1 O1_1 79.36(12)
O7_1 Ni1'_1 O5_1 89.43(8)
O6_1 Ni1'_1 O5_1 86.46(8)
O2_1 Ni1'_1 O5_1 152.99(16)
O1_1 Ni1'_1 O5_1 74.29(8)
O7_1 Ni1'_1 O3_1 93.88(10)
O6_1 Ni1'_1 O3_1 83.56(9)
O2_1 Ni1'_1 O3_1 74.46(7)
O1_1 Ni1'_1 O3_1 152.30(12)
O5_1 Ni1'_1 O3_1 132.48(15)
O7_1 Ni1'_1 O4_1 83.30(10)
O6_1 Ni1'_1 O4_1 88.32(11)
O2_1 Ni1'_1 O4_1 139.83(12)
O1_1 Ni1'_1 O4_1 139.76(8)
O5_1 Ni1'_1 O4_1 65.62(8)
O3_1 Ni1'_1 O4_1 67.75(9)
C1_1 O1_1 C10_1 113.77(15)
C1_1 O1_1 Ni1'_1 108.67(12)
C10_1 O1_1 Ni1'_1 111.07(12)
C1_1 O1_1 Ni1_1 112.42(14)
C10_1 O1_1 Ni1_1 108.03(13)
C2_1 O2_1 C3_1 114.65(15)
C2_1 O2_1 Ni1'_1 111.19(14)
C3_1 O2_1 Ni1'_1 115.91(14)
C2_1 O2_1 Ni1_1 119.38(14)
C3_1 O2_1 Ni1_1 108.42(14)
C4_1 O3_1 C5_1 113.87(15)
C4_1 O3_1 Ni1_1 118.21(15)
C5_1 O3_1 Ni1_1 108.80(14)
C4_1 O3_1 Ni1'_1 109.73(13)
C5_1 O3_1 Ni1'_1 116.95(13)
C7_1 O4_1 C6_1 114.06(16)
C7_1 O4_1 Ni1_1 109.48(15)
C6_1 O4_1 Ni1_1 108.06(15)
C7_1 O4_1 Ni1'_1 107.55(12)
C6_1 O4_1 Ni1'_1 111.45(12)
C8_1 O5_1 C9_1 114.90(15)
C8_1 O5_1 Ni1_1 117.95(14)
C9_1 O5_1 Ni1_1 127.12(14)
C8_1 O5_1 Ni1'_1 129.13(14)
C9_1 O5_1 Ni1'_1 115.95(14)
Ni1_1 O6_1 H6W1_1 121.5(15)
Ni1'_1 O6_1 H6W1_1 118.7(15)
Ni1_1 O6_1 H6W2_1 130.1(15)
Ni1'_1 O6_1 H6W2_1 130.5(15)
H6W1_1 O6_1 H6W2_1 108.3(14)
Ni1'_1 O7_1 H7W1_1 130.7(15)
Ni1_1 O7_1 H7W1_1 127.8(15)
Ni1'_1 O7_1 H7W2_1 118.1(15)
Ni1_1 O7_1 H7W2_1 113.3(15)
H7W1_1 O7_1 H7W2_1 105.8(13)
O1_1 C1_1 C2_1 106.28(17)
O1_1 C1_1 H1A_1 110.5
C2_1 C1_1 H1A_1 110.5
O1_1 C1_1 H1B_1 110.5
C2_1 C1_1 H1B_1 110.5
H1A_1 C1_1 H1B_1 108.7
O2_1 C2_1 C1_1 105.91(17)
O2_1 C2_1 H2A_1 110.6
C1_1 C2_1 H2A_1 110.6
O2_1 C2_1 H2B_1 110.6
C1_1 C2_1 H2B_1 110.6
H2A_1 C2_1 H2B_1 108.7
O2_1 C3_1 C4_1 105.06(16)
O2_1 C3_1 H3A_1 110.7
C4_1 C3_1 H3A_1 110.7
O2_1 C3_1 H3B_1 110.7
C4_1 C3_1 H3B_1 110.7
H3A_1 C3_1 H3B_1 108.8
O3_1 C4_1 C3_1 105.85(16)
O3_1 C4_1 H4A_1 110.6
C3_1 C4_1 H4A_1 110.6
O3_1 C4_1 H4B_1 110.6
C3_1 C4_1 H4B_1 110.6
H4A_1 C4_1 H4B_1 108.7
O3_1 C5_1 C6_1 106.10(17)
O3_1 C5_1 H5A_1 110.5
C6_1 C5_1 H5A_1 110.5
O3_1 C5_1 H5B_1 110.5
C6_1 C5_1 H5B_1 110.5
H5A_1 C5_1 H5B_1 108.7
O4_1 C6_1 C5_1 106.02(17)
O4_1 C6_1 H6A_1 110.5
C5_1 C6_1 H6A_1 110.5
O4_1 C6_1 H6B_1 110.5
C5_1 C6_1 H6B_1 110.5
H6A_1 C6_1 H6B_1 108.7
O4_1 C7_1 C8_1 106.28(17)
O4_1 C7_1 H7A_1 110.5
C8_1 C7_1 H7A_1 110.5
O4_1 C7_1 H7B_1 110.5
C8_1 C7_1 H7B_1 110.5
H7A_1 C7_1 H7B_1 108.7
O5_1 C8_1 C7_1 106.28(16)
O5_1 C8_1 H8A_1 110.5
C7_1 C8_1 H8A_1 110.5
O5_1 C8_1 H8B_1 110.5
C7_1 C8_1 H8B_1 110.5
H8A_1 C8_1 H8B_1 108.7
O5_1 C9_1 C10_1 106.66(16)
O5_1 C9_1 H9A_1 110.4
C10_1 C9_1 H9A_1 110.4
O5_1 C9_1 H9B_1 110.4
C10_1 C9_1 H9B_1 110.4
H9A_1 C9_1 H9B_1 108.6
O1_1 C10_1 C9_1 104.77(16)
O1_1 C10_1 H10A_1 110.8
C9_1 C10_1 H10A_1 110.8
O1_1 C10_1 H10B_1 110.8
C9_1 C10_1 H10B_1 110.8
H10A_1 C10_1 H10B_1 108.9
O6_2 Ni2_2 O7_2 166.58(16)
O6_2 Ni2_2 O3_2 88.44(14)
O7_2 Ni2_2 O3_2 100.37(15)
O6_2 Ni2_2 O4_2 97.27(13)
O7_2 Ni2_2 O4_2 94.26(13)
O3_2 Ni2_2 O4_2 79.87(11)
O6_2 Ni2_2 O5_2 88.26(14)
O7_2 Ni2_2 O5_2 88.28(14)
O3_2 Ni2_2 O5_2 153.25(14)
O4_2 Ni2_2 O5_2 74.24(11)
O6_2 Ni2_2 O2_2 94.23(12)
O7_2 Ni2_2 O2_2 78.97(11)
O3_2 Ni2_2 O2_2 72.69(11)
O4_2 Ni2_2 O2_2 149.87(17)
O5_2 Ni2_2 O2_2 134.04(14)
O6_2 Ni2_2 O1_2 82.99(11)
O7_2 Ni2_2 O1_2 83.69(11)
O3_2 Ni2_2 O1_2 137.78(14)
O4_2 Ni2_2 O1_2 142.16(17)
O5_2 Ni2_2 O1_2 67.94(10)
O2_2 Ni2_2 O1_2 66.87(8)
O7_2 Ni2'_2 O6_2 168.35(16)
O7_2 Ni2'_2 O2_2 86.13(11)
O6_2 Ni2'_2 O2_2 102.66(12)
O7_2 Ni2'_2 O1_2 95.35(11)
O6_2 Ni2'_2 O1_2 93.80(12)
O2_2 Ni2'_2 O1_2 79.40(10)
O7_2 Ni2'_2 O5_2 88.00(11)
O6_2 Ni2'_2 O5_2 87.35(11)
O2_2 Ni2'_2 O5_2 153.42(14)
O1_2 Ni2'_2 O5_2 75.37(10)
O7_2 Ni2'_2 O3_2 93.38(11)
O6_2 Ni2'_2 O3_2 82.05(10)
O2_2 Ni2'_2 O3_2 73.33(9)
O1_2 Ni2'_2 O3_2 150.68(14)
O5_2 Ni2'_2 O3_2 132.96(13)
O7_2 Ni2'_2 O4_2 83.16(10)
O6_2 Ni2'_2 O4_2 85.18(10)
O2_2 Ni2'_2 O4_2 138.65(12)
O1_2 Ni2'_2 O4_2 141.26(13)
O5_2 Ni2'_2 O4_2 65.90(9)
O3_2 Ni2'_2 O4_2 67.61(8)
C10_2 O1_2 C1_2 112.98(16)
C10_2 O1_2 Ni2'_2 110.98(14)
C1_2 O1_2 Ni2'_2 108.80(14)
C10_2 O1_2 Ni2_2 107.73(14)
C1_2 O1_2 Ni2_2 112.46(14)
C2_2 O2_2 C3_2 114.27(15)
C2_2 O2_2 Ni2'_2 111.15(14)
C3_2 O2_2 Ni2'_2 117.82(14)
C2_2 O2_2 Ni2_2 119.51(14)
C3_2 O2_2 Ni2_2 110.44(14)
C4_2 O3_2 C5_2 113.78(15)
C4_2 O3_2 Ni2_2 118.54(14)
C5_2 O3_2 Ni2_2 108.12(14)
C4_2 O3_2 Ni2'_2 110.26(13)
C5_2 O3_2 Ni2'_2 116.68(13)
C7_2 O4_2 C6_2 114.03(16)
C7_2 O4_2 Ni2_2 110.10(15)
C6_2 O4_2 Ni2_2 108.74(15)
C7_2 O4_2 Ni2'_2 107.94(13)
C6_2 O4_2 Ni2'_2 111.73(13)
C9_2 O5_2 C8_2 115.77(15)
C9_2 O5_2 Ni2_2 126.29(13)
C8_2 O5_2 Ni2_2 117.38(14)
C9_2 O5_2 Ni2'_2 114.99(13)
C8_2 O5_2 Ni2'_2 128.67(14)
Ni2_2 O6_2 H6W1_2 120.2(15)
Ni2'_2 O6_2 H6W1_2 116.9(16)
Ni2_2 O6_2 H6W2_2 123.8(15)
Ni2'_2 O6_2 H6W2_2 118.1(16)
H6W1_2 O6_2 H6W2_2 107.0(14)
Ni2'_2 O7_2 H7W1_2 121.7(15)
Ni2_2 O7_2 H7W1_2 114.8(15)
Ni2'_2 O7_2 H7W2_2 126.6(15)
Ni2_2 O7_2 H7W2_2 125.7(15)
H7W1_2 O7_2 H7W2_2 105.6(13)
O1_2 C1_2 C2_2 106.27(17)
O1_2 C1_2 H1A_2 110.5
C2_2 C1_2 H1A_2 110.5
O1_2 C1_2 H1B_2 110.5
C2_2 C1_2 H1B_2 110.5
H1A_2 C1_2 H1B_2 108.7
O2_2 C2_2 C1_2 106.06(17)
O2_2 C2_2 H2A_2 110.5
C1_2 C2_2 H2A_2 110.5
O2_2 C2_2 H2B_2 110.5
C1_2 C2_2 H2B_2 110.5
H2A_2 C2_2 H2B_2 108.7
O2_2 C3_2 C4_2 105.52(17)
O2_2 C3_2 H3A_2 110.6
C4_2 C3_2 H3A_2 110.6
O2_2 C3_2 H3B_2 110.6
C4_2 C3_2 H3B_2 110.6
H3A_2 C3_2 H3B_2 108.8
O3_2 C4_2 C3_2 106.45(17)
O3_2 C4_2 H4A_2 110.4
C3_2 C4_2 H4A_2 110.4
O3_2 C4_2 H4B_2 110.4
C3_2 C4_2 H4B_2 110.4
H4A_2 C4_2 H4B_2 108.6
O3_2 C5_2 C6_2 106.24(17)
O3_2 C5_2 H5A_2 110.5
C6_2 C5_2 H5A_2 110.5
O3_2 C5_2 H5B_2 110.5
C6_2 C5_2 H5B_2 110.5
H5A_2 C5_2 H5B_2 108.7
O4_2 C6_2 C5_2 106.40(17)
O4_2 C6_2 H6A_2 110.4
C5_2 C6_2 H6A_2 110.4
O4_2 C6_2 H6B_2 110.4
C5_2 C6_2 H6B_2 110.4
H6A_2 C6_2 H6B_2 108.6
O4_2 C7_2 C8_2 106.19(17)
O4_2 C7_2 H7A_2 110.5
C8_2 C7_2 H7A_2 110.5
O4_2 C7_2 H7B_2 110.5
C8_2 C7_2 H7B_2 110.5
H7A_2 C7_2 H7B_2 108.7
O5_2 C8_2 C7_2 106.94(17)
O5_2 C8_2 H8A_2 110.3
C7_2 C8_2 H8A_2 110.3
O5_2 C8_2 H8B_2 110.3
C7_2 C8_2 H8B_2 110.3
H8A_2 C8_2 H8B_2 108.6
O5_2 C9_2 C10_2 106.50(17)
O5_2 C9_2 H9A_2 110.4
C10_2 C9_2 H9A_2 110.4
O5_2 C9_2 H9B_2 110.4
C10_2 C9_2 H9B_2 110.4
H9A_2 C9_2 H9B_2 108.6
O1_2 C10_2 C9_2 105.79(17)
O1_2 C10_2 H10A_2 110.6
C9_2 C10_2 H10A_2 110.6
O1_2 C10_2 H10B_2 110.6
C9_2 C10_2 H10B_2 110.6
H10A_2 C10_2 H10B_2 108.7
O7_3 Ni3_3 O6_3 165.41(17)
O7_3 Ni3_3 O3_3 100.25(16)
O6_3 Ni3_3 O3_3 88.35(15)
O7_3 Ni3_3 O5_3 88.07(15)
O6_3 Ni3_3 O5_3 89.62(15)
O3_3 Ni3_3 O5_3 152.54(15)
O7_3 Ni3_3 O4_3 93.61(14)
O6_3 Ni3_3 O4_3 99.60(15)
O3_3 Ni3_3 O4_3 79.26(12)
O5_3 Ni3_3 O4_3 74.10(11)
O7_3 Ni3_3 O2_3 80.00(12)
O6_3 Ni3_3 O2_3 91.19(13)
O3_3 Ni3_3 O2_3 74.18(12)
O5_3 Ni3_3 O2_3 133.25(15)
O4_3 Ni3_3 O2_3 150.98(18)
O7_3 Ni3_3 O1_3 85.00(13)
O6_3 Ni3_3 O1_3 80.84(12)
O3_3 Ni3_3 O1_3 139.40(14)
O5_3 Ni3_3 O1_3 66.92(11)
O4_3 Ni3_3 O1_3 141.01(17)
O2_3 Ni3_3 O1_3 67.12(8)
O7_3 Ni3'_3 O6_3 170.26(17)
O7_3 Ni3'_3 O2_3 87.54(11)
O6_3 Ni3'_3 O2_3 100.15(12)
O7_3 Ni3'_3 O1_3 96.17(11)
O6_3 Ni3'_3 O1_3 91.13(11)
O2_3 Ni3'_3 O1_3 79.60(11)
O7_3 Ni3'_3 O5_3 87.26(10)
O6_3 Ni3'_3 O5_3 88.66(10)
O2_3 Ni3'_3 O5_3 151.83(14)
O1_3 Ni3'_3 O5_3 73.48(9)
O7_3 Ni3'_3 O3_3 93.59(11)
O6_3 Ni3'_3 O3_3 82.69(10)
O2_3 Ni3'_3 O3_3 75.42(9)
O1_3 Ni3'_3 O3_3 152.71(13)
O5_3 Ni3'_3 O3_3 132.55(13)
O7_3 Ni3'_3 O4_3 82.65(11)
O6_3 Ni3'_3 O4_3 87.61(11)
O2_3 Ni3'_3 O4_3 140.65(12)
O1_3 Ni3'_3 O4_3 139.21(11)
O5_3 Ni3'_3 O4_3 65.74(8)
O3_3 Ni3'_3 O4_3 67.35(8)
C10_3 O1_3 C1_3 113.49(16)
C10_3 O1_3 Ni3'_3 112.18(13)
C1_3 O1_3 Ni3'_3 107.91(13)
C10_3 O1_3 Ni3_3 108.64(14)
C1_3 O1_3 Ni3_3 112.06(14)
C3_3 O2_3 C2_3 113.89(15)
C3_3 O2_3 Ni3'_3 116.15(14)
C2_3 O2_3 Ni3'_3 111.98(14)
C3_3 O2_3 Ni3_3 109.16(15)
C2_3 O2_3 Ni3_3 119.79(14)
C4_3 O3_3 C5_3 114.28(16)
C4_3 O3_3 Ni3_3 117.29(14)
C5_3 O3_3 Ni3_3 110.74(14)
C4_3 O3_3 Ni3'_3 108.92(13)
C5_3 O3_3 Ni3'_3 119.53(14)
C7_3 O4_3 C6_3 113.94(16)
C7_3 O4_3 Ni3_3 109.29(15)
C6_3 O4_3 Ni3_3 108.08(15)
C7_3 O4_3 Ni3'_3 107.46(13)
C6_3 O4_3 Ni3'_3 110.63(13)
C8_3 O5_3 C9_3 115.37(15)
C8_3 O5_3 Ni3_3 117.23(14)
C9_3 O5_3 Ni3_3 126.98(14)
C8_3 O5_3 Ni3'_3 128.13(14)
C9_3 O5_3 Ni3'_3 116.11(13)
Ni3'_3 O6_3 H6W1_3 121.3(14)
Ni3_3 O6_3 H6W1_3 122.1(14)
Ni3'_3 O6_3 H6W2_3 131.2(14)
Ni3_3 O6_3 H6W2_3 126.5(15)
H6W1_3 O6_3 H6W2_3 106.8(13)
Ni3'_3 O7_3 H7W1_3 128.7(15)
Ni3_3 O7_3 H7W1_3 128.3(16)
Ni3'_3 O7_3 H7W2_3 120.8(15)
Ni3_3 O7_3 H7W2_3 115.8(16)
H7W1_3 O7_3 H7W2_3 108.3(14)
O1_3 C1_3 C2_3 106.33(18)
O1_3 C1_3 H1A_3 110.5
C2_3 C1_3 H1A_3 110.5
O1_3 C1_3 H1B_3 110.5
C2_3 C1_3 H1B_3 110.5
H1A_3 C1_3 H1B_3 108.7
O2_3 C2_3 C1_3 105.71(17)
O2_3 C2_3 H2A_3 110.6
C1_3 C2_3 H2A_3 110.6
O2_3 C2_3 H2B_3 110.6
C1_3 C2_3 H2B_3 110.6
H2A_3 C2_3 H2B_3 108.7
O2_3 C3_3 C4_3 105.10(16)
O2_3 C3_3 H3A_3 110.7
C4_3 C3_3 H3A_3 110.7
O2_3 C3_3 H3B_3 110.7
C4_3 C3_3 H3B_3 110.7
H3A_3 C3_3 H3B_3 108.8
O3_3 C4_3 C3_3 106.01(17)
O3_3 C4_3 H4A_3 110.5
C3_3 C4_3 H4A_3 110.5
O3_3 C4_3 H4B_3 110.5
C3_3 C4_3 H4B_3 110.5
H4A_3 C4_3 H4B_3 108.7
O3_3 C5_3 C6_3 106.25(18)
O3_3 C5_3 H5A_3 110.5
C6_3 C5_3 H5A_3 110.5
O3_3 C5_3 H5B_3 110.5
C6_3 C5_3 H5B_3 110.5
H5A_3 C5_3 H5B_3 108.7
O4_3 C6_3 C5_3 106.27(18)
O4_3 C6_3 H6A_3 110.5
C5_3 C6_3 H6A_3 110.5
O4_3 C6_3 H6B_3 110.5
C5_3 C6_3 H6B_3 110.5
H6A_3 C6_3 H6B_3 108.7
O4_3 C7_3 C8_3 106.37(17)
O4_3 C7_3 H7A_3 110.5
C8_3 C7_3 H7A_3 110.5
O4_3 C7_3 H7B_3 110.5
C8_3 C7_3 H7B_3 110.5
H7A_3 C7_3 H7B_3 108.6
O5_3 C8_3 C7_3 106.99(17)
O5_3 C8_3 H8A_3 110.3
C7_3 C8_3 H8A_3 110.3
O5_3 C8_3 H8B_3 110.3
C7_3 C8_3 H8B_3 110.3
H8A_3 C8_3 H8B_3 108.6
O5_3 C9_3 C10_3 106.89(16)
O5_3 C9_3 H9A_3 110.3
C10_3 C9_3 H9A_3 110.3
O5_3 C9_3 H9B_3 110.3
C10_3 C9_3 H9B_3 110.3
H9A_3 C9_3 H9B_3 108.6
O1_3 C10_3 C9_3 104.99(16)
O1_3 C10_3 H10A_3 110.7
C9_3 C10_3 H10A_3 110.7
O1_3 C10_3 H10B_3 110.7
C9_3 C10_3 H10B_3 110.7
H10A_3 C10_3 H10B_3 108.8
O10_4 N1_4 O8_4 121.15(19)
O10_4 N1_4 O9_4 120.25(19)
O8_4 N1_4 O9_4 118.58(17)
O10_5 N2_5 O9_5 121.13(19)
O10_5 N2_5 O8_5 120.69(19)
O9_5 N2_5 O8_5 118.17(17)
O10_6 N3_6 O8_6 121.59(19)
O10_6 N3_6 O9_6 119.32(18)
O8_6 N3_6 O9_6 119.08(19)
O10_7 N4_7 O8_7 121.52(19)
O10_7 N4_7 O9_7 119.68(19)
O8_7 N4_7 O9_7 118.78(19)
O10_8 N5_8 O8_8 120.97(18)
O10_8 N5_8 O9_8 120.34(18)
O8_8 N5_8 O9_8 118.67(17)
O10_9 N6_9 O9_9 120.56(18)
O10_9 N6_9 O8_9 120.96(19)
O9_9 N6_9 O8_9 118.47(18)

loop_
_geom_bond_atom_site_label_1
_geom_bond_atom_site_label_2
_geom_bond_distance
Ni1_1 O6_1 1.989(4)
Ni1_1 O7_1 2.011(4)
Ni1_1 O3_1 2.050(3)
Ni1_1 O4_1 2.141(3)
Ni1_1 O5_1 2.142(4)
Ni1_1 O2_1 2.318(3)
Ni1_1 O1_1 2.508(3)
Ni1'_1 O7_1 1.971(2)
Ni1'_1 O6_1 1.999(2)
Ni1'_1 O2_1 2.055(3)
Ni1'_1 O1_1 2.119(3)
Ni1'_1 O5_1 2.160(2)
Ni1'_1 O3_1 2.290(3)
Ni1'_1 O4_1 2.537(3)
O1_1 C1_1 1.436(2)
O1_1 C10_1 1.444(2)
O2_1 C2_1 1.438(2)
O2_1 C3_1 1.440(2)
O3_1 C4_1 1.441(2)
O3_1 C5_1 1.449(2)
O4_1 C7_1 1.434(2)
O4_1 C6_1 1.439(2)
O5_1 C8_1 1.431(2)
O5_1 C9_1 1.434(2)
O6_1 H6W1_1 0.831(9)
O6_1 H6W2_1 0.812(9)
O7_1 H7W1_1 0.830(9)
O7_1 H7W2_1 0.844(9)
C1_1 C2_1 1.502(3)
C1_1 H1A_1 0.9900
C1_1 H1B_1 0.9900
C2_1 H2A_1 0.9900
C2_1 H2B_1 0.9900
C3_1 C4_1 1.504(3)
C3_1 H3A_1 0.9900
C3_1 H3B_1 0.9900
C4_1 H4A_1 0.9900
C4_1 H4B_1 0.9900
C5_1 C6_1 1.503(3)
C5_1 H5A_1 0.9900
C5_1 H5B_1 0.9900
C6_1 H6A_1 0.9900
C6_1 H6B_1 0.9900
C7_1 C8_1 1.506(3)
C7_1 H7A_1 0.9900
C7_1 H7B_1 0.9900
C8_1 H8A_1 0.9900
C8_1 H8B_1 0.9900
C9_1 C10_1 1.507(3)
C9_1 H9A_1 0.9900
C9_1 H9B_1 0.9900
C10_1 H10A_1 0.9900
C10_1 H10B_1 0.9900
Ni2_2 O6_2 1.993(3)
Ni2_2 O7_2 1.995(3)
Ni2_2 O3_2 2.085(4)
Ni2_2 O4_2 2.119(3)
Ni2_2 O5_2 2.127(4)
Ni2_2 O2_2 2.334(3)
Ni2_2 O1_2 2.494(3)
Ni2'_2 O7_2 1.980(3)
Ni2'_2 O6_2 2.002(3)
Ni2'_2 O2_2 2.069(3)
Ni2'_2 O1_2 2.101(3)
Ni2'_2 O5_2 2.152(3)
Ni2'_2 O3_2 2.317(3)
Ni2'_2 O4_2 2.524(3)
O1_2 C10_2 1.437(2)
O1_2 C1_2 1.441(2)
O2_2 C2_2 1.431(2)
O2_2 C3_2 1.436(2)
O3_2 C4_2 1.439(2)
O3_2 C5_2 1.440(2)
O4_2 C7_2 1.428(2)
O4_2 C6_2 1.438(2)
O5_2 C9_2 1.431(2)
O5_2 C8_2 1.433(2)
O6_2 H6W1_2 0.829(9)
O6_2 H6W2_2 0.828(9)
O7_2 H7W1_2 0.835(9)
O7_2 H7W2_2 0.831(9)
C1_2 C2_2 1.502(3)
C1_2 H1A_2 0.9900
C1_2 H1B_2 0.9900
C2_2 H2A_2 0.9900
C2_2 H2B_2 0.9900
C3_2 C4_2 1.501(3)
C3_2 H3A_2 0.9900
C3_2 H3B_2 0.9900
C4_2 H4A_2 0.9900
C4_2 H4B_2 0.9900
C5_2 C6_2 1.497(3)
C5_2 H5A_2 0.9900
C5_2 H5B_2 0.9900
C6_2 H6A_2 0.9900
C6_2 H6B_2 0.9900
C7_2 C8_2 1.510(3)
C7_2 H7A_2 0.9900
C7_2 H7B_2 0.9900
C8_2 H8A_2 0.9900
C8_2 H8B_2 0.9900
C9_2 C10_2 1.502(3)
C9_2 H9A_2 0.9900
C9_2 H9B_2 0.9900
C10_2 H10A_2 0.9900
C10_2 H10B_2 0.9900
Ni3_3 O7_3 1.989(4)
Ni3_3 O6_3 1.990(4)
Ni3_3 O3_3 2.052(4)
Ni3_3 O5_3 2.141(4)
Ni3_3 O4_3 2.149(3)
Ni3_3 O2_3 2.302(3)
Ni3_3 O1_3 2.515(3)
Ni3'_3 O7_3 1.978(3)
Ni3'_3 O6_3 1.983(3)
Ni3'_3 O2_3 2.025(3)
Ni3'_3 O1_3 2.142(3)
Ni3'_3 O5_3 2.180(3)
Ni3'_3 O3_3 2.269(3)
Ni3'_3 O4_3 2.548(3)
O1_3 C10_3 1.437(2)
O1_3 C1_3 1.439(2)
O2_3 C3_3 1.438(2)
O2_3 C2_3 1.446(2)
O3_3 C4_3 1.431(2)
O3_3 C5_3 1.438(2)
O4_3 C7_3 1.432(2)
O4_3 C6_3 1.441(2)
O5_3 C8_3 1.431(2)
O5_3 C9_3 1.431(2)
O6_3 H6W1_3 0.831(9)
O6_3 H6W2_3 0.828(9)
O7_3 H7W1_3 0.828(9)
O7_3 H7W2_3 0.827(9)
C1_3 C2_3 1.506(3)
C1_3 H1A_3 0.9900
C1_3 H1B_3 0.9900
C2_3 H2A_3 0.9900
C2_3 H2B_3 0.9900
C3_3 C4_3 1.506(3)
C3_3 H3A_3 0.9900
C3_3 H3B_3 0.9900
C4_3 H4A_3 0.9900
C4_3 H4B_3 0.9900
C5_3 C6_3 1.497(3)
C5_3 H5A_3 0.9900
C5_3 H5B_3 0.9900
C6_3 H6A_3 0.9900
C6_3 H6B_3 0.9900
C7_3 C8_3 1.505(3)
C7_3 H7A_3 0.9900
C7_3 H7B_3 0.9900
C8_3 H8A_3 0.9900
C8_3 H8B_3 0.9900
C9_3 C10_3 1.502(3)
C9_3 H9A_3 0.9900
C9_3 H9B_3 0.9900
C10_3 H10A_3 0.9900
C10_3 H10B_3 0.9900
N1_4 O10_4 1.235(2)
N1_4 O8_4 1.262(2)
N1_4 O9_4 1.266(2)
N2_5 O10_5 1.231(2)
N2_5 O9_5 1.261(2)
N2_5 O8_5 1.267(2)
N3_6 O10_6 1.238(2)
N3_6 O8_6 1.242(2)
N3_6 O9_6 1.273(2)
N4_7 O10_7 1.236(2)
N4_7 O8_7 1.243(2)
N4_7 O9_7 1.264(2)
N5_8 O10_8 1.236(2)
N5_8 O8_8 1.260(2)
N5_8 O9_8 1.263(2)
N6_9 O10_9 1.237(2)
N6_9 O9_9 1.263(2)
N6_9 O8_9 1.264(2)

loop_
_geom_hbond_atom_site_label_D
_geom_hbond_atom_site_label_H
_geom_hbond_atom_site_label_A
_geom_hbond_site_symmetry_A
_geom_hbond_distance_DH
_geom_hbond_distance_HA
_geom_hbond_distance_DA
_geom_hbond_angle_DHA
O6_1 H6W1_1 O9_8 4_565 0.831(9) 1.904(10) 2.715(2) 165(2)
O6_1 H6W2_1 O9_7 . 0.812(9) 2.223(15) 2.958(2) 151(2)
O6_1 H6W2_1 O8_7 . 0.812(9) 2.273(14) 3.004(2) 150(2)
O7_1 H7W1_1 O9_6 4_575 0.830(9) 1.974(9) 2.795(2) 170(2)
O7_1 H7W1_1 O10_6 4_575 0.830(9) 2.449(17) 3.067(2) 132.0(17)
O7_1 H7W2_1 O8_4 . 0.844(9) 1.883(9) 2.725(2) 175(2)
O6_2 H6W1_2 O9_4 4_576 0.829(9) 1.925(11) 2.726(2) 162(2)
O6_2 H6W2_2 O8_5 . 0.828(9) 1.928(9) 2.754(2) 175(2)
O6_2 H6W2_2 O9_5 . 0.828(9) 2.57(2) 3.161(2) 129(2)
O7_2 H7W1_2 O8_8 . 0.835(9) 1.901(9) 2.729(2) 171(2)
O7_2 H7W2_2 O9_9 4_565 0.831(9) 1.891(9) 2.715(2) 171(2)
O7_2 H7W2_2 O10_9 4_565 0.831(9) 2.638(17) 3.276(2) 134.8(17)
O6_3 H6W1_3 O9_5 4_576 0.831(9) 1.872(9) 2.695(2) 171(2)
O6_3 H6W2_3 O9_6 . 0.828(9) 2.014(11) 2.822(2) 165(2)
O6_3 H6W2_3 O8_6 . 0.828(9) 2.465(18) 3.093(2) 133(2)
O7_3 H7W1_3 O9_7 4_566 0.828(9) 1.918(9) 2.739(2) 171(2)
O7_3 H7W1_3 O10_7 4_566 0.828(9) 2.570(18) 3.200(2) 133.9(18)
O7_3 H7W2_3 O8_9 . 0.827(9) 1.922(10) 2.743(2) 172(2)

loop_
_geom_torsion_atom_site_label_1
_geom_torsion_atom_site_label_2
_geom_torsion_atom_site_label_3
_geom_torsion_atom_site_label_4
_geom_torsion
O7_1 Ni1'_1 O1_1 C1_1 68.66(14)
O6_1 Ni1'_1 O1_1 C1_1 -117.30(14)
O2_1 Ni1'_1 O1_1 C1_1 -16.86(13)
O5_1 Ni1'_1 O1_1 C1_1 157.14(13)
O3_1 Ni1'_1 O1_1 C1_1 -36.1(3)
O4_1 Ni1'_1 O1_1 C1_1 152.16(14)
O7_1 Ni1'_1 O1_1 C10_1 -57.23(15)
O6_1 Ni1'_1 O1_1 C10_1 116.82(14)
O2_1 Ni1'_1 O1_1 C10_1 -142.75(13)
O5_1 Ni1'_1 O1_1 C10_1 31.25(13)
O3_1 Ni1'_1 O1_1 C10_1 -161.99(19)
O4_1 Ni1'_1 O1_1 C10_1 26.3(2)
O7_1 Ni1'_1 O1_1 Ni1_1 -96.1(17)
O6_1 Ni1'_1 O1_1 Ni1_1 77.9(17)
O2_1 Ni1'_1 O1_1 Ni1_1 178.3(17)
O5_1 Ni1'_1 O1_1 Ni1_1 -7.7(17)
O3_1 Ni1'_1 O1_1 Ni1_1 159.1(19)
O4_1 Ni1'_1 O1_1 Ni1_1 -12.6(16)
O6_1 Ni1_1 O1_1 C1_1 -113.39(15)
O7_1 Ni1_1 O1_1 C1_1 63.95(16)
O3_1 Ni1_1 O1_1 C1_1 -32.2(3)
O4_1 Ni1_1 O1_1 C1_1 149.2(2)
O5_1 Ni1_1 O1_1 C1_1 156.33(14)
O2_1 Ni1_1 O1_1 C1_1 -17.16(15)
O6_1 Ni1_1 O1_1 C10_1 120.25(15)
O7_1 Ni1_1 O1_1 C10_1 -62.41(16)
O3_1 Ni1_1 O1_1 C10_1 -158.6(2)
O4_1 Ni1_1 O1_1 C10_1 22.9(3)
O5_1 Ni1_1 O1_1 C10_1 29.97(15)
O2_1 Ni1_1 O1_1 C10_1 -143.52(14)
O6_1 Ni1_1 O1_1 Ni1'_1 -97.8(17)
O7_1 Ni1_1 O1_1 Ni1'_1 79.5(17)
O3_1 Ni1_1 O1_1 Ni1'_1 -16.6(15)
O4_1 Ni1_1 O1_1 Ni1'_1 164.8(19)
O5_1 Ni1_1 O1_1 Ni1'_1 171.9(18)
O2_1 Ni1_1 O1_1 Ni1'_1 -1.6(17)
O7_1 Ni1'_1 O2_1 C2_1 -109.88(15)
O6_1 Ni1'_1 O2_1 C2_1 74.89(17)
O1_1 Ni1'_1 O2_1 C2_1 -15.82(13)
O5_1 Ni1'_1 O2_1 C2_1 -28.6(3)
O3_1 Ni1'_1 O2_1 C2_1 155.03(14)
O4_1 Ni1'_1 O2_1 C2_1 175.18(14)
O7_1 Ni1'_1 O2_1 C3_1 116.83(15)
O6_1 Ni1'_1 O2_1 C3_1 -58.40(18)
O1_1 Ni1'_1 O2_1 C3_1 -149.11(14)
O5_1 Ni1'_1 O2_1 C3_1 -161.9(2)
O3_1 Ni1'_1 O2_1 C3_1 21.74(14)
O4_1 Ni1'_1 O2_1 C3_1 41.9(2)
O7_1 Ni1'_1 O2_1 Ni1_1 86.8(8)
O6_1 Ni1'_1 O2_1 Ni1_1 -88.5(8)
O1_1 Ni1'_1 O2_1 Ni1_1 -179.2(9)
O5_1 Ni1'_1 O2_1 Ni1_1 168.0(10)
O3_1 Ni1'_1 O2_1 Ni1_1 -8.3(8)
O4_1 Ni1'_1 O2_1 Ni1_1 11.8(7)
O6_1 Ni1_1 O2_1 C2_1 63.18(18)
O7_1 Ni1_1 O2_1 C2_1 -102.68(16)
O3_1 Ni1_1 O2_1 C2_1 152.82(15)
O4_1 Ni1_1 O2_1 C2_1 -179.1(3)
O5_1 Ni1_1 O2_1 C2_1 -25.4(3)
O1_1 Ni1_1 O2_1 C2_1 -17.10(16)
O6_1 Ni1_1 O2_1 C3_1 -70.62(16)
O7_1 Ni1_1 O2_1 C3_1 123.52(15)
O3_1 Ni1_1 O2_1 C3_1 19.02(16)
O4_1 Ni1_1 O2_1 C3_1 47.1(4)
O5_1 Ni1_1 O2_1 C3_1 -159.2(2)
O1_1 Ni1_1 O2_1 C3_1 -150.90(13)
O6_1 Ni1_1 O2_1 Ni1'_1 81.0(8)
O7_1 Ni1_1 O2_1 Ni1'_1 -84.8(8)
O3_1 Ni1_1 O2_1 Ni1'_1 170.7(9)
O4_1 Ni1_1 O2_1 Ni1'_1 -161.3(11)
O5_1 Ni1_1 O2_1 Ni1'_1 -7.5(6)
O1_1 Ni1_1 O2_1 Ni1'_1 0.7(8)
O6_1 Ni1_1 O3_1 C4_1 107.00(17)
O7_1 Ni1_1 O3_1 C4_1 -60.34(19)
O4_1 Ni1_1 O3_1 C4_1 -152.12(14)
O5_1 Ni1_1 O3_1 C4_1 -168.5(4)
O2_1 Ni1_1 O3_1 C4_1 14.42(17)
O1_1 Ni1_1 O3_1 C4_1 28.8(3)
O6_1 Ni1_1 O3_1 C5_1 -121.12(16)
O7_1 Ni1_1 O3_1 C5_1 71.54(18)
O4_1 Ni1_1 O3_1 C5_1 -20.24(17)
O5_1 Ni1_1 O3_1 C5_1 -36.6(4)
O2_1 Ni1_1 O3_1 C5_1 146.30(14)
O1_1 Ni1_1 O3_1 C5_1 160.7(2)
O6_1 Ni1_1 O3_1 Ni1'_1 84.7(8)
O7_1 Ni1_1 O3_1 Ni1'_1 -82.6(8)
O4_1 Ni1_1 O3_1 Ni1'_1 -174.4(9)
O5_1 Ni1_1 O3_1 Ni1'_1 169.2(12)
O2_1 Ni1_1 O3_1 Ni1'_1 -7.9(8)
O1_1 Ni1_1 O3_1 Ni1'_1 6.5(6)
O7_1 Ni1'_1 O3_1 C4_1 -73.04(15)
O6_1 Ni1'_1 O3_1 C4_1 115.00(14)
O2_1 Ni1'_1 O3_1 C4_1 11.93(13)
O1_1 Ni1'_1 O3_1 C4_1 31.6(3)
O5_1 Ni1'_1 O3_1 C4_1 -165.82(14)
O4_1 Ni1'_1 O3_1 C4_1 -154.18(13)
O7_1 Ni1'_1 O3_1 C5_1 58.60(17)
O6_1 Ni1'_1 O3_1 C5_1 -113.36(16)
O2_1 Ni1'_1 O3_1 C5_1 143.57(15)
O1_1 Ni1'_1 O3_1 C5_1 163.2(2)
O5_1 Ni1'_1 O3_1 C5_1 -34.17(19)
O4_1 Ni1'_1 O3_1 C5_1 -22.53(14)
O7_1 Ni1'_1 O3_1 Ni1_1 86.1(8)
O6_1 Ni1'_1 O3_1 Ni1_1 -85.8(8)
O2_1 Ni1'_1 O3_1 Ni1_1 171.1(9)
O1_1 Ni1'_1 O3_1 Ni1_1 -169.2(10)
O5_1 Ni1'_1 O3_1 Ni1_1 -6.6(7)
O4_1 Ni1'_1 O3_1 Ni1_1 5.0(8)
O6_1 Ni1_1 O4_1 C7_1 -49.31(19)
O7_1 Ni1_1 O4_1 C7_1 122.23(16)
O3_1 Ni1_1 O4_1 C7_1 -137.79(14)
O5_1 Ni1_1 O4_1 C7_1 34.46(15)
O2_1 Ni1_1 O4_1 C7_1 -165.1(3)
O1_1 Ni1_1 O4_1 C7_1 41.3(3)
O6_1 Ni1_1 O4_1 C6_1 75.46(18)
O7_1 Ni1_1 O4_1 C6_1 -113.00(16)
O3_1 Ni1_1 O4_1 C6_1 -13.02(17)
O5_1 Ni1_1 O4_1 C6_1 159.22(15)
O2_1 Ni1_1 O4_1 C6_1 -40.3(4)
O1_1 Ni1_1 O4_1 C6_1 166.0(2)
O6_1 Ni1_1 O4_1 Ni1'_1 -105(2)
O7_1 Ni1_1 O4_1 Ni1'_1 66(2)
O3_1 Ni1_1 O4_1 Ni1'_1 166(2)
O5_1 Ni1_1 O4_1 Ni1'_1 -21(2)
O2_1 Ni1_1 O4_1 Ni1'_1 139(2)
O1_1 Ni1_1 O4_1 Ni1'_1 -14.5(19)
O7_1 Ni1'_1 O4_1 C7_1 124.94(13)
O6_1 Ni1'_1 O4_1 C7_1 -54.35(14)
O2_1 Ni1'_1 O4_1 C7_1 -159.09(15)
O1_1 Ni1'_1 O4_1 C7_1 37.79(19)
O5_1 Ni1'_1 O4_1 C7_1 32.52(12)
O3_1 Ni1'_1 O4_1 C7_1 -138.07(13)
O7_1 Ni1'_1 O4_1 C6_1 -109.35(15)
O6_1 Ni1'_1 O4_1 C6_1 71.36(15)
O2_1 Ni1'_1 O4_1 C6_1 -33.4(2)
O1_1 Ni1'_1 O4_1 C6_1 163.50(15)
O5_1 Ni1'_1 O4_1 C6_1 158.24(15)
O3_1 Ni1'_1 O4_1 C6_1 -12.36(13)
O7_1 Ni1'_1 O4_1 Ni1_1 -110(2)
O6_1 Ni1'_1 O4_1 Ni1_1 71(2)
O2_1 Ni1'_1 O4_1 Ni1_1 -34(2)
O1_1 Ni1'_1 O4_1 Ni1_1 163(2)
O5_1 Ni1'_1 O4_1 Ni1_1 158(2)
O3_1 Ni1'_1 O4_1 Ni1_1 -13(2)
O6_1 Ni1_1 O5_1 C8_1 95.10(17)
O7_1 Ni1_1 O5_1 C8_1 -101.00(17)
O3_1 Ni1_1 O5_1 C8_1 9.8(5)
O4_1 Ni1_1 O5_1 C8_1 -7.01(18)
O2_1 Ni1_1 O5_1 C8_1 -174.0(2)
O1_1 Ni1_1 O5_1 C8_1 177.72(15)
O6_1 Ni1_1 O5_1 C9_1 -82.90(19)
O7_1 Ni1_1 O5_1 C9_1 80.99(19)
O3_1 Ni1_1 O5_1 C9_1 -168.2(3)
O4_1 Ni1_1 O5_1 C9_1 174.98(16)
O2_1 Ni1_1 O5_1 C9_1 8.0(3)
O1_1 Ni1_1 O5_1 C9_1 -0.29(18)
O6_1 Ni1_1 O5_1 Ni1'_1 -85.4(7)
O7_1 Ni1_1 O5_1 Ni1'_1 78.5(6)
O3_1 Ni1_1 O5_1 Ni1'_1 -170.7(10)
O4_1 Ni1_1 O5_1 Ni1'_1 172.5(7)
O2_1 Ni1_1 O5_1 Ni1'_1 5.5(5)
O1_1 Ni1_1 O5_1 Ni1'_1 -2.8(6)
O7_1 Ni1'_1 O5_1 C8_1 -89.01(19)
O6_1 Ni1'_1 O5_1 C8_1 83.65(19)
O2_1 Ni1'_1 O5_1 C8_1 -169.5(2)
O1_1 Ni1'_1 O5_1 C8_1 177.42(17)
O3_1 Ni1'_1 O5_1 C8_1 5.7(2)
O4_1 Ni1'_1 O5_1 C8_1 -6.11(16)
O7_1 Ni1'_1 O5_1 C9_1 92.63(16)
O6_1 Ni1'_1 O5_1 C9_1 -94.70(16)
O2_1 Ni1'_1 O5_1 C9_1 12.1(3)
O1_1 Ni1'_1 O5_1 C9_1 -0.93(13)
O3_1 Ni1'_1 O5_1 C9_1 -172.63(14)
O4_1 Ni1'_1 O5_1 C9_1 175.54(14)
O7_1 Ni1'_1 O5_1 Ni1_1 -89.6(7)
O6_1 Ni1'_1 O5_1 Ni1_1 83.1(7)
O2_1 Ni1'_1 O5_1 Ni1_1 -170.0(8)
O1_1 Ni1'_1 O5_1 Ni1_1 176.9(7)
O3_1 Ni1'_1 O5_1 Ni1_1 5.2(6)
O4_1 Ni1'_1 O5_1 Ni1_1 -6.7(6)
O7_1 Ni1_1 O6_1 Ni1'_1 10.6(2)
O3_1 Ni1_1 O6_1 Ni1'_1 -120.3(7)
O4_1 Ni1_1 O6_1 Ni1'_1 159.7(7)
O5_1 Ni1_1 O6_1 Ni1'_1 87.0(6)
O2_1 Ni1_1 O6_1 Ni1'_1 -46.4(6)
O1_1 Ni1_1 O6_1 Ni1'_1 19.9(6)
O2_1 Ni1'_1 O6_1 Ni1_1 123.9(7)
O1_1 Ni1'_1 O6_1 Ni1_1 -156.5(7)
O5_1 Ni1'_1 O6_1 Ni1_1 -82.4(6)
O3_1 Ni1'_1 O6_1 Ni1_1 51.1(6)
O4_1 Ni1'_1 O6_1 Ni1_1 -16.7(6)
O2_1 Ni1'_1 O7_1 Ni1_1 -124.6(7)
O1_1 Ni1'_1 O7_1 Ni1_1 156.3(7)
O5_1 Ni1'_1 O7_1 Ni1_1 82.0(7)
O3_1 Ni1'_1 O7_1 Ni1_1 -50.5(6)
O4_1 Ni1'_1 O7_1 Ni1_1 16.5(6)
O6_1 Ni1_1 O7_1 Ni1'_1 -10.8(2)
O3_1 Ni1_1 O7_1 Ni1'_1 119.0(7)
O4_1 Ni1_1 O7_1 Ni1'_1 -160.4(7)
O5_1 Ni1_1 O7_1 Ni1'_1 -86.9(6)
O2_1 Ni1_1 O7_1 Ni1'_1 47.9(6)
O1_1 Ni1_1 O7_1 Ni1'_1 -20.1(6)
C10_1 O1_1 C1_1 C2_1 169.02(16)
Ni1'_1 O1_1 C1_1 C2_1 44.72(18)
Ni1_1 O1_1 C1_1 C2_1 45.8(2)
C3_1 O2_1 C2_1 C1_1 178.00(17)
Ni1'_1 O2_1 C2_1 C1_1 44.09(19)
Ni1_1 O2_1 C2_1 C1_1 46.9(2)
O1_1 C1_1 C2_1 O2_1 -58.5(2)
C2_1 O2_1 C3_1 C4_1 177.87(17)
Ni1'_1 O2_1 C3_1 C4_1 -50.4(2)
Ni1_1 O2_1 C3_1 C4_1 -45.9(2)
C5_1 O3_1 C4_1 C3_1 -173.63(17)
Ni1_1 O3_1 C4_1 C3_1 -44.0(2)
Ni1'_1 O3_1 C4_1 C3_1 -40.38(19)
O2_1 C3_1 C4_1 O3_1 57.5(2)
C4_1 O3_1 C5_1 C6_1 -176.71(17)
Ni1_1 O3_1 C5_1 C6_1 49.1(2)
Ni1'_1 O3_1 C5_1 C6_1 53.6(2)
C7_1 O4_1 C6_1 C5_1 164.24(17)
Ni1_1 O4_1 C6_1 C5_1 42.3(2)
Ni1'_1 O4_1 C6_1 C5_1 42.2(2)
O3_1 C5_1 C6_1 O4_1 -61.0(2)
C6_1 O4_1 C7_1 C8_1 -177.24(17)
Ni1_1 O4_1 C7_1 C8_1 -56.0(2)
Ni1'_1 O4_1 C7_1 C8_1 -53.09(18)
C9_1 O5_1 C8_1 C7_1 158.38(17)
Ni1_1 O5_1 C8_1 C7_1 -19.9(2)
Ni1'_1 O5_1 C8_1 C7_1 -20.0(2)
O4_1 C7_1 C8_1 O5_1 47.9(2)
C8_1 O5_1 C9_1 C10_1 154.09(17)
Ni1_1 O5_1 C9_1 C10_1 -27.9(2)
Ni1'_1 O5_1 C9_1 C10_1 -27.3(2)
C1_1 O1_1 C10_1 C9_1 -177.96(16)
Ni1'_1 O1_1 C10_1 C9_1 -54.97(18)
Ni1_1 O1_1 C10_1 C9_1 -52.40(19)
O5_1 C9_1 C10_1 O1_1 51.6(2)
O7_2 Ni2'_2 O1_2 C10_2 57.86(17)
O6_2 Ni2'_2 O1_2 C10_2 -114.92(15)
O2_2 Ni2'_2 O1_2 C10_2 142.90(14)
O5_2 Ni2'_2 O1_2 C10_2 -28.66(15)
O3_2 Ni2'_2 O1_2 C10_2 164.6(2)
O4_2 Ni2'_2 O1_2 C10_2 -27.9(2)
O7_2 Ni2'_2 O1_2 C1_2 -67.04(16)
O6_2 Ni2'_2 O1_2 C1_2 120.18(14)
O2_2 Ni2'_2 O1_2 C1_2 18.00(14)
O5_2 Ni2'_2 O1_2 C1_2 -153.56(13)
O3_2 Ni2'_2 O1_2 C1_2 39.7(3)
O4_2 Ni2'_2 O1_2 C1_2 -152.79(18)
O7_2 Ni2'_2 O1_2 Ni2_2 92(2)
O6_2 Ni2'_2 O1_2 Ni2_2 -80(2)
O2_2 Ni2'_2 O1_2 Ni2_2 177(2)
O5_2 Ni2'_2 O1_2 Ni2_2 5.8(19)
O3_2 Ni2'_2 O1_2 Ni2_2 -161(2)
O4_2 Ni2'_2 O1_2 Ni2_2 6.6(18)
O6_2 Ni2_2 O1_2 C10_2 -118.53(15)
O7_2 Ni2_2 O1_2 C10_2 63.14(16)
O3_2 Ni2_2 O1_2 C10_2 161.6(2)
O4_2 Ni2_2 O1_2 C10_2 -25.7(3)
O5_2 Ni2_2 O1_2 C10_2 -27.56(15)
O2_2 Ni2_2 O1_2 C10_2 143.81(14)
O6_2 Ni2_2 O1_2 C1_2 116.32(15)
O7_2 Ni2_2 O1_2 C1_2 -62.01(16)
O3_2 Ni2_2 O1_2 C1_2 36.5(3)
O4_2 Ni2_2 O1_2 C1_2 -150.8(2)
O5_2 Ni2_2 O1_2 C1_2 -152.71(14)
O2_2 Ni2_2 O1_2 C1_2 18.66(14)
O6_2 Ni2_2 O1_2 Ni2'_2 95(2)
O7_2 Ni2_2 O1_2 Ni2'_2 -83(2)
O3_2 Ni2_2 O1_2 Ni2'_2 15.3(18)
O4_2 Ni2_2 O1_2 Ni2'_2 -172(2)
O5_2 Ni2_2 O1_2 Ni2'_2 -174(2)
O2_2 Ni2_2 O1_2 Ni2'_2 -2.5(19)
O7_2 Ni2'_2 O2_2 C2_2 110.70(15)
O6_2 Ni2'_2 O2_2 C2_2 -77.03(17)
O1_2 Ni2'_2 O2_2 C2_2 14.52(15)
O5_2 Ni2'_2 O2_2 C2_2 33.0(3)
O3_2 Ni2'_2 O2_2 C2_2 -154.60(14)
O4_2 Ni2'_2 O2_2 C2_2 -174.21(17)
O7_2 Ni2'_2 O2_2 C3_2 -114.68(15)
O6_2 Ni2'_2 O2_2 C3_2 57.58(18)
O1_2 Ni2'_2 O2_2 C3_2 149.13(15)
O5_2 Ni2'_2 O2_2 C3_2 167.6(3)
O3_2 Ni2'_2 O2_2 C3_2 -19.99(15)
O4_2 Ni2'_2 O2_2 C3_2 -39.6(2)
O7_2 Ni2'_2 O2_2 Ni2_2 -82.5(9)
O6_2 Ni2'_2 O2_2 Ni2_2 89.8(9)
O1_2 Ni2'_2 O2_2 Ni2_2 -178.7(10)
O5_2 Ni2'_2 O2_2 Ni2_2 -160.2(12)
O3_2 Ni2'_2 O2_2 Ni2_2 12.2(9)
O4_2 Ni2'_2 O2_2 Ni2_2 -7.4(8)
O6_2 Ni2_2 O2_2 C2_2 -65.17(19)
O7_2 Ni2_2 O2_2 C2_2 103.15(16)
O3_2 Ni2_2 O2_2 C2_2 -152.21(15)
O4_2 Ni2_2 O2_2 C2_2 -177.5(3)
O5_2 Ni2_2 O2_2 C2_2 26.5(3)
O1_2 Ni2_2 O2_2 C2_2 15.35(16)
O6_2 Ni2_2 O2_2 C3_2 70.47(17)
O7_2 Ni2_2 O2_2 C3_2 -121.21(15)
O3_2 Ni2_2 O2_2 C3_2 -16.56(15)
O4_2 Ni2_2 O2_2 C3_2 -41.9(4)
O5_2 Ni2_2 O2_2 C3_2 162.1(2)
O1_2 Ni2_2 O2_2 C3_2 151.00(14)
O6_2 Ni2_2 O2_2 Ni2'_2 -79.4(9)
O7_2 Ni2_2 O2_2 Ni2'_2 89.0(9)
O3_2 Ni2_2 O2_2 Ni2'_2 -166.4(10)
O4_2 Ni2_2 O2_2 Ni2'_2 168.3(12)
O5_2 Ni2_2 O2_2 Ni2'_2 12.3(7)
O1_2 Ni2_2 O2_2 Ni2'_2 1.2(9)
O6_2 Ni2_2 O3_2 C4_2 -110.94(16)
O7_2 Ni2_2 O3_2 C4_2 58.87(18)
O4_2 Ni2_2 O3_2 C4_2 151.39(14)
O5_2 Ni2_2 O3_2 C4_2 166.0(3)
O2_2 Ni2_2 O3_2 C4_2 -16.02(16)
O1_2 Ni2_2 O3_2 C4_2 -33.2(3)
O6_2 Ni2_2 O3_2 C5_2 117.69(15)
O7_2 Ni2_2 O3_2 C5_2 -72.50(16)
O4_2 Ni2_2 O3_2 C5_2 20.02(16)
O5_2 Ni2_2 O3_2 C5_2 34.7(4)
O2_2 Ni2_2 O3_2 C5_2 -147.39(14)
O1_2 Ni2_2 O3_2 C5_2 -164.5(2)
O6_2 Ni2_2 O3_2 Ni2'_2 -83.6(9)
O7_2 Ni2_2 O3_2 Ni2'_2 86.2(9)
O4_2 Ni2_2 O3_2 Ni2'_2 178.7(10)
O5_2 Ni2_2 O3_2 Ni2'_2 -166.6(12)
O2_2 Ni2_2 O3_2 Ni2'_2 11.3(8)
O1_2 Ni2_2 O3_2 Ni2'_2 -5.8(7)
O7_2 Ni2'_2 O3_2 C4_2 72.21(16)
O6_2 Ni2'_2 O3_2 C4_2 -118.56(14)
O2_2 Ni2'_2 O3_2 C4_2 -12.73(14)
O1_2 Ni2'_2 O3_2 C4_2 -35.0(3)
O5_2 Ni2'_2 O3_2 C4_2 162.62(16)
O4_2 Ni2'_2 O3_2 C4_2 153.40(13)
O7_2 Ni2'_2 O3_2 C5_2 -59.59(17)
O6_2 Ni2'_2 O3_2 C5_2 109.64(16)
O2_2 Ni2'_2 O3_2 C5_2 -144.53(15)
O1_2 Ni2'_2 O3_2 C5_2 -166.8(2)
O5_2 Ni2'_2 O3_2 C5_2 30.8(2)
O4_2 Ni2'_2 O3_2 C5_2 21.59(14)
O7_2 Ni2'_2 O3_2 Ni2_2 -82.3(9)
O6_2 Ni2'_2 O3_2 Ni2_2 86.9(9)
O2_2 Ni2'_2 O3_2 Ni2_2 -167.3(9)
O1_2 Ni2'_2 O3_2 Ni2_2 170.5(11)
O5_2 Ni2'_2 O3_2 Ni2_2 8.1(8)
O4_2 Ni2'_2 O3_2 Ni2_2 -1.1(8)
O6_2 Ni2_2 O4_2 C7_2 51.54(18)
O7_2 Ni2_2 O4_2 C7_2 -121.58(16)
O3_2 Ni2_2 O4_2 C7_2 138.63(14)
O5_2 Ni2_2 O4_2 C7_2 -34.58(15)
O2_2 Ni2_2 O4_2 C7_2 163.1(3)
O1_2 Ni2_2 O4_2 C7_2 -36.4(3)
O6_2 Ni2_2 O4_2 C6_2 -74.06(18)
O7_2 Ni2_2 O4_2 C6_2 112.82(16)
O3_2 Ni2_2 O4_2 C6_2 13.04(16)
O5_2 Ni2_2 O4_2 C6_2 -160.17(14)
O2_2 Ni2_2 O4_2 C6_2 37.5(4)
O1_2 Ni2_2 O4_2 C6_2 -162.0(2)
O6_2 Ni2_2 O4_2 Ni2'_2 96(3)
O7_2 Ni2_2 O4_2 Ni2'_2 -77(3)
O3_2 Ni2_2 O4_2 Ni2'_2 -176(3)
O5_2 Ni2_2 O4_2 Ni2'_2 10(3)
O2_2 Ni2_2 O4_2 Ni2'_2 -152(3)
O1_2 Ni2_2 O4_2 Ni2'_2 9(2)
O7_2 Ni2'_2 O4_2 C7_2 -124.27(14)
O6_2 Ni2'_2 O4_2 C7_2 55.84(14)
O2_2 Ni2'_2 O4_2 C7_2 159.56(18)
O1_2 Ni2'_2 O4_2 C7_2 -34.2(2)
O5_2 Ni2'_2 O4_2 C7_2 -33.40(13)
O3_2 Ni2'_2 O4_2 C7_2 139.21(13)
O7_2 Ni2'_2 O4_2 C6_2 109.59(15)
O6_2 Ni2'_2 O4_2 C6_2 -70.30(15)
O2_2 Ni2'_2 O4_2 C6_2 33.4(2)
O1_2 Ni2'_2 O4_2 C6_2 -160.37(19)
O5_2 Ni2'_2 O4_2 C6_2 -159.54(14)
O3_2 Ni2'_2 O4_2 C6_2 13.07(14)
O7_2 Ni2'_2 O4_2 Ni2_2 100(3)
O6_2 Ni2'_2 O4_2 Ni2_2 -80(3)
O2_2 Ni2'_2 O4_2 Ni2_2 24(2)
O1_2 Ni2'_2 O4_2 Ni2_2 -170(3)
O5_2 Ni2'_2 O4_2 Ni2_2 -169(3)
O3_2 Ni2'_2 O4_2 Ni2_2 3(3)
O6_2 Ni2_2 O5_2 C9_2 80.67(19)
O7_2 Ni2_2 O5_2 C9_2 -86.36(19)
O3_2 Ni2_2 O5_2 C9_2 163.7(3)
O4_2 Ni2_2 O5_2 C9_2 178.72(16)
O2_2 Ni2_2 O5_2 C9_2 -13.5(3)
O1_2 Ni2_2 O5_2 C9_2 -2.47(18)
O6_2 Ni2_2 O5_2 C8_2 -90.31(16)
O7_2 Ni2_2 O5_2 C8_2 102.66(16)
O3_2 Ni2_2 O5_2 C8_2 -7.2(4)
O4_2 Ni2_2 O5_2 C8_2 7.74(17)
O2_2 Ni2_2 O5_2 C8_2 175.49(19)
O1_2 Ni2_2 O5_2 C8_2 -173.45(15)
O6_2 Ni2_2 O5_2 Ni2'_2 85.2(7)
O7_2 Ni2_2 O5_2 Ni2'_2 -81.8(7)
O3_2 Ni2_2 O5_2 Ni2'_2 168.3(11)
O4_2 Ni2_2 O5_2 Ni2'_2 -176.7(8)
O2_2 Ni2_2 O5_2 Ni2'_2 -9.0(5)
O1_2 Ni2_2 O5_2 Ni2'_2 2.1(7)
O7_2 Ni2'_2 O5_2 C9_2 -97.74(16)
O6_2 Ni2'_2 O5_2 C9_2 92.94(15)
O2_2 Ni2'_2 O5_2 C9_2 -20.5(4)
O1_2 Ni2'_2 O5_2 C9_2 -1.68(15)
O3_2 Ni2'_2 O5_2 C9_2 169.50(16)
O4_2 Ni2'_2 O5_2 C9_2 178.85(14)
O7_2 Ni2'_2 O5_2 C8_2 91.39(18)
O6_2 Ni2'_2 O5_2 C8_2 -77.92(19)
O2_2 Ni2'_2 O5_2 C8_2 168.6(3)
O1_2 Ni2'_2 O5_2 C8_2 -172.55(17)
O3_2 Ni2'_2 O5_2 C8_2 -1.4(3)
O4_2 Ni2'_2 O5_2 C8_2 7.99(17)
O7_2 Ni2'_2 O5_2 Ni2_2 86.3(7)
O6_2 Ni2'_2 O5_2 Ni2_2 -83.0(7)
O2_2 Ni2'_2 O5_2 Ni2_2 163.5(10)
O1_2 Ni2'_2 O5_2 Ni2_2 -177.6(8)
O3_2 Ni2'_2 O5_2 Ni2_2 -6.5(6)
O4_2 Ni2'_2 O5_2 Ni2_2 2.9(7)
O7_2 Ni2_2 O6_2 Ni2'_2 -12.6(3)
O3_2 Ni2_2 O6_2 Ni2'_2 118.7(8)
O4_2 Ni2_2 O6_2 Ni2'_2 -161.7(9)
O5_2 Ni2_2 O6_2 Ni2'_2 -87.8(8)
O2_2 Ni2_2 O6_2 Ni2'_2 46.2(7)
O1_2 Ni2_2 O6_2 Ni2'_2 -19.8(7)
O7_2 Ni2'_2 O6_2 Ni2_2 14.7(4)
O2_2 Ni2'_2 O6_2 Ni2_2 -123.6(8)
O1_2 Ni2'_2 O6_2 Ni2_2 156.4(9)
O5_2 Ni2'_2 O6_2 Ni2_2 81.3(8)
O3_2 Ni2'_2 O6_2 Ni2_2 -52.8(8)
O4_2 Ni2'_2 O6_2 Ni2_2 15.2(7)
O6_2 Ni2'_2 O7_2 Ni2_2 -14.6(4)
O2_2 Ni2'_2 O7_2 Ni2_2 124.8(8)
O1_2 Ni2'_2 O7_2 Ni2_2 -156.2(9)
O5_2 Ni2'_2 O7_2 Ni2_2 -81.1(8)
O3_2 Ni2'_2 O7_2 Ni2_2 51.8(7)
O4_2 Ni2'_2 O7_2 Ni2_2 -15.1(7)
O6_2 Ni2_2 O7_2 Ni2'_2 12.7(3)
O3_2 Ni2_2 O7_2 Ni2'_2 -117.6(8)
O4_2 Ni2_2 O7_2 Ni2'_2 161.9(9)
O5_2 Ni2_2 O7_2 Ni2'_2 87.9(8)
O2_2 Ni2_2 O7_2 Ni2'_2 -47.7(7)
O1_2 Ni2_2 O7_2 Ni2'_2 19.9(7)
C10_2 O1_2 C1_2 C2_2 -169.30(17)
Ni2'_2 O1_2 C1_2 C2_2 -45.6(2)
Ni2_2 O1_2 C1_2 C2_2 -47.1(2)
C3_2 O2_2 C2_2 C1_2 -179.09(17)
Ni2'_2 O2_2 C2_2 C1_2 -42.8(2)
Ni2_2 O2_2 C2_2 C1_2 -45.0(2)
O1_2 C1_2 C2_2 O2_2 58.2(2)
C2_2 O2_2 C3_2 C4_2 -178.87(17)
Ni2'_2 O2_2 C3_2 C4_2 47.9(2)
Ni2_2 O2_2 C3_2 C4_2 43.0(2)
C5_2 O3_2 C4_2 C3_2 173.36(17)
Ni2_2 O3_2 C4_2 C3_2 44.6(2)
Ni2'_2 O3_2 C4_2 C3_2 40.06(19)
O2_2 C3_2 C4_2 O3_2 -55.3(2)
C4_2 O3_2 C5_2 C6_2 177.47(16)
Ni2_2 O3_2 C5_2 C6_2 -48.6(2)
Ni2'_2 O3_2 C5_2 C6_2 -52.4(2)
C7_2 O4_2 C6_2 C5_2 -165.64(17)
Ni2_2 O4_2 C6_2 C5_2 -42.4(2)
Ni2'_2 O4_2 C6_2 C5_2 -42.9(2)
O3_2 C5_2 C6_2 O4_2 61.0(2)
C6_2 O4_2 C7_2 C8_2 177.41(17)
Ni2_2 O4_2 C7_2 C8_2 54.9(2)
Ni2'_2 O4_2 C7_2 C8_2 52.63(18)
C9_2 O5_2 C8_2 C7_2 -153.52(17)
Ni2_2 O5_2 C8_2 C7_2 18.4(2)
Ni2'_2 O5_2 C8_2 C7_2 17.3(3)
O4_2 C7_2 C8_2 O5_2 -46.2(2)
C8_2 O5_2 C9_2 C10_2 -158.43(17)
Ni2_2 O5_2 C9_2 C10_2 30.5(2)
Ni2'_2 O5_2 C9_2 C10_2 29.5(2)
C1_2 O1_2 C10_2 C9_2 175.56(17)
Ni2'_2 O1_2 C10_2 C9_2 53.1(2)
Ni2_2 O1_2 C10_2 C9_2 50.7(2)
O5_2 C9_2 C10_2 O1_2 -52.3(2)
O7_3 Ni3'_3 O1_3 C10_3 55.95(16)
O6_3 Ni3'_3 O1_3 C10_3 -117.60(15)
O2_3 Ni3'_3 O1_3 C10_3 142.29(14)
O5_3 Ni3'_3 O1_3 C10_3 -29.33(14)
O3_3 Ni3'_3 O1_3 C10_3 166.2(2)
O4_3 Ni3'_3 O1_3 C10_3 -29.9(2)
O7_3 Ni3'_3 O1_3 C1_3 -69.79(16)
O6_3 Ni3'_3 O1_3 C1_3 116.67(14)
O2_3 Ni3'_3 O1_3 C1_3 16.56(14)
O5_3 Ni3'_3 O1_3 C1_3 -155.07(14)
O3_3 Ni3'_3 O1_3 C1_3 40.5(3)
O4_3 Ni3'_3 O1_3 C1_3 -155.67(17)
O7_3 Ni3'_3 O1_3 Ni3_3 92.3(18)
O6_3 Ni3'_3 O1_3 Ni3_3 -81.2(17)
O2_3 Ni3'_3 O1_3 Ni3_3 178.7(18)
O5_3 Ni3'_3 O1_3 Ni3_3 7.0(17)
O3_3 Ni3'_3 O1_3 Ni3_3 -157(2)
O4_3 Ni3'_3 O1_3 Ni3_3 6.4(16)
O7_3 Ni3_3 O1_3 C10_3 62.08(16)
O6_3 Ni3_3 O1_3 C10_3 -121.46(15)
O3_3 Ni3_3 O1_3 C10_3 162.0(2)
O5_3 Ni3_3 O1_3 C10_3 -27.95(15)
O4_3 Ni3_3 O1_3 C10_3 -27.5(3)
O2_3 Ni3_3 O1_3 C10_3 143.32(14)
O7_3 Ni3_3 O1_3 C1_3 -64.11(17)
O6_3 Ni3_3 O1_3 C1_3 112.35(16)
O3_3 Ni3_3 O1_3 C1_3 35.8(3)
O5_3 Ni3_3 O1_3 C1_3 -154.14(14)
O4_3 Ni3_3 O1_3 C1_3 -153.7(2)
O2_3 Ni3_3 O1_3 C1_3 17.13(15)
O7_3 Ni3_3 O1_3 Ni3'_3 -82.5(18)
O6_3 Ni3_3 O1_3 Ni3'_3 94.0(18)
O3_3 Ni3_3 O1_3 Ni3'_3 17.4(15)
O5_3 Ni3_3 O1_3 Ni3'_3 -172.5(18)
O4_3 Ni3_3 O1_3 Ni3'_3 -172(2)
O2_3 Ni3_3 O1_3 Ni3'_3 -1.2(17)
O7_3 Ni3'_3 O2_3 C3_3 -113.97(15)
O6_3 Ni3'_3 O2_3 C3_3 60.01(18)
O1_3 Ni3'_3 O2_3 C3_3 149.30(14)
O5_3 Ni3'_3 O2_3 C3_3 166.5(2)
O3_3 Ni3'_3 O2_3 C3_3 -19.61(15)
O4_3 Ni3'_3 O2_3 C3_3 -38.7(2)
O7_3 Ni3'_3 O2_3 C2_3 112.82(15)
O6_3 Ni3'_3 O2_3 C2_3 -73.20(17)
O1_3 Ni3'_3 O2_3 C2_3 16.09(15)
O5_3 Ni3'_3 O2_3 C2_3 33.3(3)
O3_3 Ni3'_3 O2_3 C2_3 -152.82(14)
O4_3 Ni3'_3 O2_3 C2_3 -171.92(17)
O7_3 Ni3'_3 O2_3 Ni3_3 -82.5(10)
O6_3 Ni3'_3 O2_3 Ni3_3 91.5(10)
O1_3 Ni3'_3 O2_3 Ni3_3 -179.2(11)
O5_3 Ni3'_3 O2_3 Ni3_3 -162.0(12)
O3_3 Ni3'_3 O2_3 Ni3_3 11.9(10)
O4_3 Ni3'_3 O2_3 Ni3_3 -7.2(9)
O7_3 Ni3_3 O2_3 C3_3 -120.28(15)
O6_3 Ni3_3 O2_3 C3_3 71.42(17)
O3_3 Ni3_3 O2_3 C3_3 -16.53(16)
O5_3 Ni3_3 O2_3 C3_3 162.0(2)
O4_3 Ni3_3 O2_3 C3_3 -41.0(4)
O1_3 Ni3_3 O2_3 C3_3 150.95(14)
O7_3 Ni3_3 O2_3 C2_3 105.86(17)
O6_3 Ni3_3 O2_3 C2_3 -62.4(2)
O3_3 Ni3_3 O2_3 C2_3 -150.39(16)
O5_3 Ni3_3 O2_3 C2_3 28.1(3)
O4_3 Ni3_3 O2_3 C2_3 -174.9(3)
O1_3 Ni3_3 O2_3 C2_3 17.09(17)
O7_3 Ni3_3 O2_3 Ni3'_3 89.5(10)
O6_3 Ni3_3 O2_3 Ni3'_3 -78.8(10)
O3_3 Ni3_3 O2_3 Ni3'_3 -166.8(11)
O5_3 Ni3_3 O2_3 Ni3'_3 11.8(8)
O4_3 Ni3_3 O2_3 Ni3'_3 168.8(13)
O1_3 Ni3_3 O2_3 Ni3'_3 0.7(10)
O7_3 Ni3_3 O3_3 C4_3 59.45(18)
O6_3 Ni3_3 O3_3 C4_3 -108.69(16)
O5_3 Ni3_3 O3_3 C4_3 165.3(3)
O4_3 Ni3_3 O3_3 C4_3 151.22(14)
O2_3 Ni3_3 O3_3 C4_3 -16.98(17)
O1_3 Ni3_3 O3_3 C4_3 -34.9(3)
O7_3 Ni3_3 O3_3 C5_3 -74.19(18)
O6_3 Ni3_3 O3_3 C5_3 117.67(15)
O5_3 Ni3_3 O3_3 C5_3 31.7(5)
O4_3 Ni3_3 O3_3 C5_3 17.58(17)
O2_3 Ni3_3 O3_3 C5_3 -150.62(15)
O1_3 Ni3_3 O3_3 C5_3 -168.5(2)
O7_3 Ni3_3 O3_3 Ni3'_3 86.7(9)
O6_3 Ni3_3 O3_3 Ni3'_3 -81.5(9)
O5_3 Ni3_3 O3_3 Ni3'_3 -167.5(13)
O4_3 Ni3_3 O3_3 Ni3'_3 178.4(10)
O2_3 Ni3_3 O3_3 Ni3'_3 10.2(8)
O1_3 Ni3_3 O3_3 Ni3'_3 -7.6(7)
O7_3 Ni3'_3 O3_3 C4_3 72.65(15)
O6_3 Ni3'_3 O3_3 C4_3 -116.39(14)
O2_3 Ni3'_3 O3_3 C4_3 -13.86(14)
O1_3 Ni3'_3 O3_3 C4_3 -38.2(3)
O5_3 Ni3'_3 O3_3 C4_3 162.22(16)
O4_3 Ni3'_3 O3_3 C4_3 153.15(13)
O7_3 Ni3'_3 O3_3 C5_3 -61.27(18)
O6_3 Ni3'_3 O3_3 C5_3 109.69(16)
O2_3 Ni3'_3 O3_3 C5_3 -147.78(16)
O1_3 Ni3'_3 O3_3 C5_3 -172.2(2)
O5_3 Ni3'_3 O3_3 C5_3 28.3(2)
O4_3 Ni3'_3 O3_3 C5_3 19.23(15)
O7_3 Ni3'_3 O3_3 Ni3_3 -81.9(9)
O6_3 Ni3'_3 O3_3 Ni3_3 89.1(9)
O2_3 Ni3'_3 O3_3 Ni3_3 -168.4(10)
O1_3 Ni3'_3 O3_3 Ni3_3 167.2(11)
O5_3 Ni3'_3 O3_3 Ni3_3 7.7(8)
O4_3 Ni3'_3 O3_3 Ni3_3 -1.4(9)
O7_3 Ni3_3 O4_3 C7_3 -120.50(16)
O6_3 Ni3_3 O4_3 C7_3 53.29(19)
O3_3 Ni3_3 O4_3 C7_3 139.75(15)
O5_3 Ni3_3 O4_3 C7_3 -33.54(16)
O2_3 Ni3_3 O4_3 C7_3 163.7(3)
O1_3 Ni3_3 O4_3 C7_3 -34.0(3)
O7_3 Ni3_3 O4_3 C6_3 115.00(17)
O6_3 Ni3_3 O4_3 C6_3 -71.22(19)
O3_3 Ni3_3 O4_3 C6_3 15.24(17)
O5_3 Ni3_3 O4_3 C6_3 -158.05(15)
O2_3 Ni3_3 O4_3 C6_3 39.2(4)
O1_3 Ni3_3 O4_3 C6_3 -158.5(2)
O7_3 Ni3_3 O4_3 Ni3'_3 -75(3)
O6_3 Ni3_3 O4_3 Ni3'_3 99(3)
O3_3 Ni3_3 O4_3 Ni3'_3 -175(3)
O5_3 Ni3_3 O4_3 Ni3'_3 12(3)
O2_3 Ni3_3 O4_3 Ni3'_3 -151(3)
O1_3 Ni3_3 O4_3 Ni3'_3 11(3)
O7_3 Ni3'_3 O4_3 C7_3 -122.81(14)
O6_3 Ni3'_3 O4_3 C7_3 57.10(14)
O2_3 Ni3'_3 O4_3 C7_3 160.24(18)
O1_3 Ni3'_3 O4_3 C7_3 -31.9(2)
O5_3 Ni3'_3 O4_3 C7_3 -32.51(13)
O3_3 Ni3'_3 O4_3 C7_3 140.17(14)
O7_3 Ni3'_3 O4_3 C6_3 112.24(15)
O6_3 Ni3'_3 O4_3 C6_3 -67.86(16)
O2_3 Ni3'_3 O4_3 C6_3 35.3(2)
O1_3 Ni3'_3 O4_3 C6_3 -156.82(18)
O5_3 Ni3'_3 O4_3 C6_3 -157.46(15)
O3_3 Ni3'_3 O4_3 C6_3 15.22(14)
O7_3 Ni3'_3 O4_3 Ni3_3 102(3)
O6_3 Ni3'_3 O4_3 Ni3_3 -78(3)
O2_3 Ni3'_3 O4_3 Ni3_3 25(3)
O1_3 Ni3'_3 O4_3 Ni3_3 -167(3)
O5_3 Ni3'_3 O4_3 Ni3_3 -168(3)
O3_3 Ni3'_3 O4_3 Ni3_3 5(3)
O7_3 Ni3_3 O5_3 C8_3 100.24(17)
O6_3 Ni3_3 O5_3 C8_3 -94.17(17)
O3_3 Ni3_3 O5_3 C8_3 -8.5(5)
O4_3 Ni3_3 O5_3 C8_3 5.93(18)
O2_3 Ni3_3 O5_3 C8_3 174.6(2)
O1_3 Ni3_3 O5_3 C8_3 -174.37(15)
O7_3 Ni3_3 O5_3 C9_3 -87.58(19)
O6_3 Ni3_3 O5_3 C9_3 78.0(2)
O3_3 Ni3_3 O5_3 C9_3 163.7(3)
O4_3 Ni3_3 O5_3 C9_3 178.11(16)
O2_3 Ni3_3 O5_3 C9_3 -13.3(3)
O1_3 Ni3_3 O5_3 C9_3 -2.18(18)
O7_3 Ni3_3 O5_3 Ni3'_3 -82.4(8)
O6_3 Ni3_3 O5_3 Ni3'_3 83.1(8)
O3_3 Ni3_3 O5_3 Ni3'_3 168.8(11)
O4_3 Ni3_3 O5_3 Ni3'_3 -176.8(8)
O2_3 Ni3_3 O5_3 Ni3'_3 -8.1(6)
O1_3 Ni3_3 O5_3 Ni3'_3 3.0(7)
O7_3 Ni3'_3 O5_3 C8_3 89.09(19)
O6_3 Ni3'_3 O5_3 C8_3 -82.07(19)
O2_3 Ni3'_3 O5_3 C8_3 168.7(2)
O1_3 Ni3'_3 O5_3 C8_3 -173.65(17)
O3_3 Ni3'_3 O5_3 C8_3 -3.3(3)
O4_3 Ni3'_3 O5_3 C8_3 5.92(17)
O7_3 Ni3'_3 O5_3 C9_3 -98.51(16)
O6_3 Ni3'_3 O5_3 C9_3 90.34(16)
O2_3 Ni3'_3 O5_3 C9_3 -18.9(3)
O1_3 Ni3'_3 O5_3 C9_3 -1.24(15)
O3_3 Ni3'_3 O5_3 C9_3 169.14(15)
O4_3 Ni3'_3 O5_3 C9_3 178.32(15)
O7_3 Ni3'_3 O5_3 Ni3_3 86.1(8)
O6_3 Ni3'_3 O5_3 Ni3_3 -85.1(8)
O2_3 Ni3'_3 O5_3 Ni3_3 165.7(10)
O1_3 Ni3'_3 O5_3 Ni3_3 -176.7(8)
O3_3 Ni3'_3 O5_3 Ni3_3 -6.3(6)
O4_3 Ni3'_3 O5_3 Ni3_3 2.9(7)
O2_3 Ni3'_3 O6_3 Ni3_3 -127.8(8)
O1_3 Ni3'_3 O6_3 Ni3_3 152.6(8)
O5_3 Ni3'_3 O6_3 Ni3_3 79.1(8)
O3_3 Ni3'_3 O6_3 Ni3_3 -54.1(8)
O4_3 Ni3'_3 O6_3 Ni3_3 13.4(7)
O7_3 Ni3_3 O6_3 Ni3'_3 -9.3(3)
O3_3 Ni3_3 O6_3 Ni3'_3 117.3(8)
O5_3 Ni3_3 O6_3 Ni3'_3 -90.1(8)
O4_3 Ni3_3 O6_3 Ni3'_3 -163.9(9)
O2_3 Ni3_3 O6_3 Ni3'_3 43.2(7)
O1_3 Ni3_3 O6_3 Ni3'_3 -23.4(7)
O2_3 Ni3'_3 O7_3 Ni3_3 128.5(8)
O1_3 Ni3'_3 O7_3 Ni3_3 -152.3(9)
O5_3 Ni3'_3 O7_3 Ni3_3 -79.2(8)
O3_3 Ni3'_3 O7_3 Ni3_3 53.2(8)
O4_3 Ni3'_3 O7_3 Ni3_3 -13.4(8)
O6_3 Ni3_3 O7_3 Ni3'_3 9.3(3)
O3_3 Ni3_3 O7_3 Ni3'_3 -116.1(8)
O5_3 Ni3_3 O7_3 Ni3'_3 90.3(8)
O4_3 Ni3_3 O7_3 Ni3'_3 164.2(9)
O2_3 Ni3_3 O7_3 Ni3'_3 -44.3(7)
O1_3 Ni3_3 O7_3 Ni3'_3 23.3(7)
C10_3 O1_3 C1_3 C2_3 -169.24(17)
Ni3'_3 O1_3 C1_3 C2_3 -44.3(2)
Ni3_3 O1_3 C1_3 C2_3 -45.7(2)
C3_3 O2_3 C2_3 C1_3 -178.69(17)
Ni3'_3 O2_3 C2_3 C1_3 -44.4(2)
Ni3_3 O2_3 C2_3 C1_3 -46.8(2)
O1_3 C1_3 C2_3 O2_3 58.3(2)
C2_3 O2_3 C3_3 C4_3 -179.55(17)
Ni3'_3 O2_3 C3_3 C4_3 48.1(2)
Ni3_3 O2_3 C3_3 C4_3 43.6(2)
C5_3 O3_3 C4_3 C3_3 178.31(17)
Ni3_3 O3_3 C4_3 C3_3 46.2(2)
Ni3'_3 O3_3 C4_3 C3_3 41.75(18)
O2_3 C3_3 C4_3 O3_3 -57.3(2)
C4_3 O3_3 C5_3 C6_3 178.55(17)
Ni3_3 O3_3 C5_3 C6_3 -46.3(2)
Ni3'_3 O3_3 C5_3 C6_3 -49.8(2)
C7_3 O4_3 C6_3 C5_3 -165.27(18)
Ni3_3 O4_3 C6_3 C5_3 -43.6(2)
Ni3'_3 O4_3 C6_3 C5_3 -44.1(2)
O3_3 C5_3 C6_3 O4_3 59.6(2)
C6_3 O4_3 C7_3 C8_3 176.15(17)
Ni3_3 O4_3 C7_3 C8_3 55.1(2)
Ni3'_3 O4_3 C7_3 C8_3 53.21(19)
C9_3 O5_3 C8_3 C7_3 -152.15(18)
Ni3_3 O5_3 C8_3 C7_3 20.9(2)
Ni3'_3 O5_3 C8_3 C7_3 20.3(3)
O4_3 C7_3 C8_3 O5_3 -48.5(2)
C8_3 O5_3 C9_3 C10_3 -157.43(17)
Ni3_3 O5_3 C9_3 C10_3 30.3(2)
Ni3'_3 O5_3 C9_3 C10_3 29.2(2)
C1_3 O1_3 C10_3 C9_3 176.07(17)
Ni3'_3 O1_3 C10_3 C9_3 53.45(19)
Ni3_3 O1_3 C10_3 C9_3 50.71(19)
O5_3 C9_3 C10_3 O1_3 -51.7(2)
